data_4319504
loop_
_publ_author_name
'Lykourgos Iordanidis'
'Mercouri G. Kanatzidis'

_publ_section_title
;
 Novel Quaternary Lanthanum Bismuth Sulfides Pb2LaxBi8-xS14,
 Sr2LaxBi8-xS14, and Cs2LaxBi10-xS16 with Complex Structures
;
_journal_name_full 'Inorganic Chemistry'
_journal_page_first 1878
_journal_page_last 1887
_journal_paper_doi 10.1021/ic001157v
_journal_volume 40
_journal_year 2001
_chemical_formula_sum 'Bi5.42 La2.56 S14 Sr2'
_chemical_formula_weight 2113.23
_space_group_IT_number 62
_symmetry_cell_setting orthorhombic
_symmetry_space_group_name_Hall '-P 2ac 2n'
_symmetry_space_group_name_H-M 'P n m a'
_atom_sites_solution_hydrogens geom
_atom_sites_solution_primary direct
_atom_sites_solution_secondary difmap
_audit_creation_method SHELXL-97
_cell_angle_alpha 90.00
_cell_angle_beta 90.00
_cell_angle_gamma 90.00
_cell_formula_units_Z 4
_cell_length_a 21.1899(11)
_cell_length_b 4.0417(2)
_cell_length_c 28.2850(15)
_cell_measurement_temperature 298(2)
_cell_volume 2422.4(2)
_computing_cell_refinement 'Bruker SMART'
_computing_data_collection 'Bruker SMART'
_computing_data_reduction 'Bruker SHELXTL'
_computing_molecular_graphics 'Bruker SHELXTL'
_computing_publication_material 'Bruker SHELXTL'
_computing_structure_refinement 'SHELXL-97 (Sheldrick, 1997)'
_computing_structure_solution 'SHELXS-97 (Sheldrick, 1990)'
_diffrn_ambient_temperature 298(2)
_diffrn_measured_fraction_theta_full 0.948
_diffrn_measured_fraction_theta_max 0.948
_diffrn_measurement_device_type 'CCD area detector'
_diffrn_measurement_method 'phi and omega scans'
_diffrn_radiation_monochromator graphite
_diffrn_radiation_source 'fine-focus sealed tube'
_diffrn_radiation_type MoK\a
_diffrn_radiation_wavelength 0.71073
_diffrn_reflns_av_R_equivalents 0.0535
_diffrn_reflns_av_sigmaI/netI 0.0394
_diffrn_reflns_limit_h_max 30
_diffrn_reflns_limit_h_min -31
_diffrn_reflns_limit_k_max 6
_diffrn_reflns_limit_k_min -6
_diffrn_reflns_limit_l_max 41
_diffrn_reflns_limit_l_min -42
_diffrn_reflns_number 27443
_diffrn_reflns_theta_full 32.53
_diffrn_reflns_theta_max 32.53
_diffrn_reflns_theta_min 1.44
_exptl_absorpt_coefficient_mu 49.208
_exptl_absorpt_correction_T_max 1.000
_exptl_absorpt_correction_T_min 0.676752
_exptl_absorpt_correction_type 'Analytical/SADABS v2.01'
_exptl_crystal_colour blacksilver
_exptl_crystal_density_diffrn 5.794
_exptl_crystal_density_method 'not measured'
_exptl_crystal_description short-rod
_exptl_crystal_F_000 3585
_exptl_crystal_size_max 0.02
_exptl_crystal_size_mid 0.02
_exptl_crystal_size_min 0.3
_refine_diff_density_max 3.891
_refine_diff_density_min -3.280
_refine_diff_density_rms 0.412
_refine_ls_extinction_coef 0.000148(12)
_refine_ls_extinction_expression Fc^*^=kFc[1+0.001xFc^2^\l^3^/sin(2\q)]^-1/4^
_refine_ls_extinction_method SHELXL
_refine_ls_goodness_of_fit_ref 1.097
_refine_ls_hydrogen_treatment mixed
_refine_ls_matrix_type full
_refine_ls_number_parameters 167
_refine_ls_number_reflns 4676
_refine_ls_number_restraints 7
_refine_ls_restrained_S_all 1.097
_refine_ls_R_factor_all 0.0456
_refine_ls_R_factor_gt 0.0334
_refine_ls_shift/su_max 0.002
_refine_ls_shift/su_mean 0.000
_refine_ls_structure_factor_coef Fsqd
_refine_ls_weighting_details 'calc w=1/[\s^2^(Fo^2^)+(0.0128P)^2^+33.0000P] where P=(Fo^2^+2Fc^2^)/3'
_refine_ls_weighting_scheme calc
_refine_ls_wR_factor_gt 0.0633
_refine_ls_wR_factor_ref 0.0668
_reflns_number_gt 3899
_reflns_number_total 4676
_reflns_threshold_expression >2sigma(I)
_cod_data_source_file ic001157v_2.cif
_cod_data_source_block Sr2LaxBi8-xS14
_cod_depositor_comments
;
The following automatic conversions were performed:

'_symmetry_cell_setting' value 'Orthorhombic' changed to
'orthorhombic' according to the built-in table from CIF Core
dictionary named 'cif_core.dic' version 2.4.1 from 2010-06-29.

Automatic conversion script
Id: cif_fix_values 1646 2011-03-28 12:23:43Z adriana 

The following automatic conversions were performed:

data name '_atom_site_symetry_multiplicity' was replaced with
'_atom_site_symmetry_multiplicity' as specified in the replacement
file 'data/replacement-values/replacement_tags.lst'.

Automatic conversion script
Id: cif_correct_tags 9268 2022-04-12 08:56:07Z antanas 
;
_cod_database_code 4319504

loop_
_symmetry_equiv_pos_as_xyz
'x, y, z'
'-x+1/2, -y, z+1/2'
'-x, y+1/2, -z'
'x+1/2, -y+1/2, -z+1/2'
'-x, -y, -z'
'x-1/2, y, -z-1/2'
'x, -y-1/2, z'
'-x-1/2, y-1/2, z-1/2'

loop_
_atom_site_label
_atom_site_type_symbol
_atom_site_fract_x
_atom_site_fract_y
_atom_site_fract_z
_atom_site_U_iso_or_equiv
_atom_site_adp_type
_atom_site_occupancy
_atom_site_symmetry_multiplicity
_atom_site_calc_flag
_atom_site_refinement_flags
_atom_site_disorder_assembly
_atom_site_disorder_group
Bi1 Bi -0.442741(18) -0.7500 0.443792(13) 0.01746(8) Uani 1 2 d S . .
Bi2 Bi -0.642486(17) -0.7500 0.440239(12) 0.01347(8) Uani 1 2 d S . .
Bi3 Bi -0.308294(17) -0.7500 0.305375(13) 0.01638(8) Uani 1 2 d S . .
Bi4 Bi 0.066124(17) 0.2500 0.303277(12) 0.01414(8) Uani 1 2 d S . .
Bi5 Bi -0.05789(3) -0.2500 0.44444(3) 0.0170(2) Uani 0.682(5) 2 d SP . .
Sr5 Sr -0.05789(3) -0.2500 0.44444(3) 0.0170(2) Uani 0.233(5) 2 d SP . .
Bi5' Bi -0.0663(4) -0.133(3) 0.4565(3) 0.019(2) Uiso 0.042(2) 1 d P . .
La6 La 0.13640(4) -0.2500 0.43196(4) 0.0116(2) Uiso 0.675(9) 2 d SP . .
Sr6 Sr 0.13640(4) -0.2500 0.43196(4) 0.0116(2) Uiso 0.293(8) 2 d SP . .
Bi6 Bi 0.1238(9) -0.2500 0.4165(9) 0.026(5) Uiso 0.031(4) 2 d SP . .
La7 La 0.26239(3) -0.2500 0.32201(2) 0.01245(19) Uani 0.556(7) 2 d SP . .
Sr7 Sr 0.26239(3) -0.2500 0.32201(2) 0.01245(19) Uani 0.444(7) 2 d SP . .
La8 La -0.03114(5) -0.2500 0.17165(8) 0.0165(3) Uiso 0.537(14) 2 d SP . .
Sr8 Sr -0.03114(5) -0.2500 0.17165(8) 0.0165(3) Uiso 0.326(10) 2 d SP . .
Bi8 Bi -0.02833(17) -0.2500 0.1582(3) 0.0192(12) Uiso 0.137(6) 2 d SP . .
La9 La -0.24690(8) -0.7500 0.44055(6) 0.0128(4) Uiso 0.407(10) 2 d SP . .
Sr9 Sr -0.24690(8) -0.7500 0.44055(6) 0.0128(4) Uiso 0.188(8) 2 d SP . .
Bi9 Bi -0.22930(9) -0.7500 0.42906(6) 0.0244(4) Uiso 0.404(4) 2 d SP . .
La10 La -0.11940(7) -0.2500 0.30877(3) 0.0118(3) Uiso 0.402(10) 2 d SP . .
Sr10 Sr -0.11940(7) -0.2500 0.30877(3) 0.0118(3) Uiso 0.516(8) 2 d SP . .
Bi10 Bi -0.1401(5) -0.2500 0.3161(3) 0.027(2) Uiso 0.083(4) 2 d SP . .
S1 S -0.35193(12) -0.2500 0.45480(9) 0.0179(5) Uani 1 2 d S . .
S2 S -0.43870(12) -0.7500 0.35360(9) 0.0165(5) Uani 1 2 d S . .
S3 S -0.53795(11) -0.2500 0.43802(9) 0.0175(5) Uani 1 2 d S . .
S4 S 0.27624(12) -0.2500 0.43744(12) 0.0247(6) Uani 1 2 d S . .
S5 S -0.63492(11) -0.7500 0.34673(8) 0.0138(4) Uani 1 2 d S . .
S6 S -0.04292(11) 0.2500 0.25287(8) 0.0159(5) Uani 1 2 d S . .
S7 S -0.20512(11) -0.7500 0.25602(8) 0.0136(4) Uani 1 2 d S . .
S8 S -0.24633(12) -0.2500 0.35997(8) 0.0146(4) Uani 1 2 d S . .
S9 S 0.14663(13) -0.2500 0.25300(9) 0.0179(5) Uani 1 2 d S . .
S10 S 0.17711(11) 0.2500 0.36372(8) 0.0113(4) Uani 1 2 d S . .
S11 S 0.02215(12) -0.2500 0.35539(8) 0.0149(4) Uani 1 2 d S . .
S12 S 0.03870(11) -0.7500 0.45587(8) 0.0136(4) Uani 1 2 d S . .
S13 S -0.11862(12) -0.7500 0.38787(8) 0.0144(4) Uani 1 2 d S . .
S14 S 0.17596(12) -0.7500 0.50950(8) 0.0170(5) Uani 1 2 d S . .

loop_
_atom_site_aniso_label
_atom_site_aniso_U_11
_atom_site_aniso_U_22
_atom_site_aniso_U_33
_atom_site_aniso_U_23
_atom_site_aniso_U_13
_atom_site_aniso_U_12
Bi1 0.01860(18) 0.01690(17) 0.01687(17) 0.000 0.00107(13) 0.000
Bi2 0.01458(16) 0.01268(16) 0.01316(15) 0.000 -0.00042(12) 0.000
Bi3 0.01577(17) 0.02001(18) 0.01336(16) 0.000 0.00122(12) 0.000
Bi4 0.01715(17) 0.01280(16) 0.01246(16) 0.000 0.00172(12) 0.000
Bi5 0.0225(3) 0.0120(4) 0.0167(3) 0.000 0.0020(2) 0.000
Sr5 0.0225(3) 0.0120(4) 0.0167(3) 0.000 0.0020(2) 0.000
La7 0.0141(3) 0.0090(3) 0.0142(3) 0.000 0.0019(2) 0.000
Sr7 0.0141(3) 0.0090(3) 0.0142(3) 0.000 0.0019(2) 0.000
S1 0.0136(11) 0.0223(12) 0.0179(11) 0.000 0.0005(9) 0.000
S2 0.0143(11) 0.0212(12) 0.0139(10) 0.000 0.0014(8) 0.000
S3 0.0134(11) 0.0161(11) 0.0228(12) 0.000 0.0008(9) 0.000
S4 0.0112(11) 0.0124(11) 0.0505(18) 0.000 -0.0007(11) 0.000
S5 0.0154(11) 0.0141(10) 0.0119(10) 0.000 -0.0001(8) 0.000
S6 0.0145(11) 0.0191(12) 0.0141(10) 0.000 -0.0037(8) 0.000
S7 0.0135(10) 0.0134(10) 0.0140(10) 0.000 0.0024(8) 0.000
S8 0.0184(11) 0.0137(11) 0.0117(10) 0.000 -0.0008(8) 0.000
S9 0.0250(12) 0.0113(11) 0.0174(11) 0.000 0.0077(9) 0.000
S10 0.0113(10) 0.0114(10) 0.0112(9) 0.000 0.0008(7) 0.000
S11 0.0184(11) 0.0112(10) 0.0151(10) 0.000 0.0056(8) 0.000
S12 0.0130(10) 0.0141(10) 0.0137(10) 0.000 -0.0017(8) 0.000
S13 0.0157(11) 0.0104(10) 0.0172(10) 0.000 -0.0003(8) 0.000
S14 0.0148(11) 0.0229(12) 0.0134(10) 0.000 -0.0007(8) 0.000

loop_
_atom_type_symbol
_atom_type_description
_atom_type_scat_dispersion_real
_atom_type_scat_dispersion_imag
_atom_type_scat_source
S S 0.1246 0.1234 'International Tables Vol C Tables 4.2.6.8 and 6.1.1.4'
Sr Sr -1.5307 3.2498 'International Tables Vol C Tables 4.2.6.8 and 6.1.1.4'
La La -0.2871 2.4523 'International Tables Vol C Tables 4.2.6.8 and 6.1.1.4'
Bi Bi -4.1077 10.2566 'International Tables Vol C Tables 4.2.6.8 and 6.1.1.4'

loop_
_geom_angle_atom_site_label_1
_geom_angle_atom_site_label_2
_geom_angle_atom_site_label_3
_geom_angle
_geom_angle_site_symmetry_1
_geom_angle_site_symmetry_3
_geom_angle_publ_flag
S2 Bi1 S1 95.04(6) . . ?
S2 Bi1 S1 95.04(6) . 1_545 ?
S1 Bi1 S1 92.06(7) . 1_545 ?
S2 Bi1 S3 88.09(6) . 1_545 ?
S1 Bi1 S3 176.62(7) . 1_545 ?
S1 Bi1 S3 88.92(5) 1_545 1_545 ?
S2 Bi1 S3 88.08(6) . . ?
S1 Bi1 S3 88.92(5) . . ?
S1 Bi1 S3 176.62(7) 1_545 . ?
S3 Bi1 S3 89.91(7) 1_545 . ?
S2 Bi1 S3 174.94(7) . 5_446 ?
S1 Bi1 S3 88.46(6) . 5_446 ?
S1 Bi1 S3 88.46(6) 1_545 5_446 ?
S3 Bi1 S3 88.34(6) 1_545 5_446 ?
S3 Bi1 S3 88.34(6) . 5_446 ?
S2 Bi1 Sr8 41.49(4) . 6_546 ?
S1 Bi1 Sr8 136.53(6) . 6_546 ?
S1 Bi1 Sr8 92.57(5) 1_545 6_546 ?
S3 Bi1 Sr8 46.60(6) 1_545 6_546 ?
S3 Bi1 Sr8 88.93(5) . 6_546 ?
S3 Bi1 Sr8 134.85(4) 5_446 6_546 ?
S2 Bi1 Sr8 41.49(4) . 6_556 ?
S1 Bi1 Sr8 92.57(5) . 6_556 ?
S1 Bi1 Sr8 136.53(6) 1_545 6_556 ?
S3 Bi1 Sr8 88.93(5) 1_545 6_556 ?
S3 Bi1 Sr8 46.60(6) . 6_556 ?
S3 Bi1 Sr8 134.85(4) 5_446 6_556 ?
Sr8 Bi1 Sr8 56.46(3) 6_546 6_556 ?
S5 Bi2 S4 90.55(8) . 1_445 ?
S5 Bi2 S4 90.55(8) . 1_455 ?
S4 Bi2 S4 99.07(9) 1_445 1_455 ?
S5 Bi2 S1 178.81(7) . 5_446 ?
S4 Bi2 S1 90.23(8) 1_445 5_446 ?
S4 Bi2 S1 90.23(8) 1_455 5_446 ?
S5 Bi2 S3 86.24(6) . . ?
S4 Bi2 S3 172.25(6) 1_445 . ?
S4 Bi2 S3 88.03(5) 1_455 . ?
S1 Bi2 S3 92.89(6) 5_446 . ?
S5 Bi2 S3 86.24(6) . 1_545 ?
S4 Bi2 S3 88.03(5) 1_445 1_545 ?
S4 Bi2 S3 172.25(6) 1_455 1_545 ?
S1 Bi2 S3 92.88(6) 5_446 1_545 ?
S3 Bi2 S3 84.73(6) . 1_545 ?
S7 Bi3 S9 88.28(7) . 6_546 ?
S7 Bi3 S9 88.28(7) . 6_556 ?
S9 Bi3 S9 93.31(7) 6_546 6_556 ?
S7 Bi3 S8 84.47(6) . . ?
S9 Bi3 S8 172.60(8) 6_546 . ?
S9 Bi3 S8 87.98(5) 6_556 . ?
S7 Bi3 S8 84.47(6) . 1_545 ?
S9 Bi3 S8 87.98(5) 6_546 1_545 ?
S9 Bi3 S8 172.60(8) 6_556 1_545 ?
S8 Bi3 S8 89.83(7) . 1_545 ?
S7 Bi3 S2 173.71(7) . . ?
S9 Bi3 S2 87.41(7) 6_546 . ?
S9 Bi3 S2 87.41(7) 6_556 . ?
S8 Bi3 S2 99.94(6) . . ?
S8 Bi3 S2 99.93(6) 1_545 . ?
S7 Bi3 Bi9 96.99(6) . . ?
S9 Bi3 Bi9 133.18(4) 6_546 . ?
S9 Bi3 Bi9 133.18(4) 6_556 . ?
S8 Bi3 Bi9 46.79(4) . . ?
S8 Bi3 Bi9 46.79(4) 1_545 . ?
S2 Bi3 Bi9 89.30(6) . . ?
S7 Bi3 La9 103.77(6) . . ?
S9 Bi3 La9 132.31(4) 6_546 . ?
S9 Bi3 La9 132.31(4) 6_556 . ?
S8 Bi3 La9 48.81(4) . . ?
S8 Bi3 La9 48.81(4) 1_545 . ?
S2 Bi3 La9 82.52(5) . . ?
Bi9 Bi3 La9 6.78(2) . . ?
S11 Bi4 S11 98.42(7) . 1_565 ?
S11 Bi4 S6 89.59(6) . . ?
S11 Bi4 S6 89.59(6) 1_565 . ?
S11 Bi4 S10 87.57(6) . . ?
S11 Bi4 S10 87.58(6) 1_565 . ?
S6 Bi4 S10 175.66(7) . . ?
S11 Bi4 S9 165.79(7) . 1_565 ?
S11 Bi4 S9 87.15(5) 1_565 1_565 ?
S6 Bi4 S9 103.58(6) . 1_565 ?
S10 Bi4 S9 79.57(6) . 1_565 ?
S11 Bi4 S9 87.15(5) . . ?
S11 Bi4 S9 165.79(7) 1_565 . ?
S6 Bi4 S9 103.58(6) . . ?
S10 Bi4 S9 79.57(6) . . ?
S9 Bi4 S9 84.60(6) 1_565 . ?
Bi5' Bi5 Bi5' 101.9(14) . 7 ?
Bi5' Bi5 S14 58.9(7) . 5_546 ?
Bi5' Bi5 S14 58.9(7) 7 5_546 ?
Bi5' Bi5 S12 59.3(7) . 5_546 ?
Bi5' Bi5 S12 59.3(7) 7 5_546 ?
S14 Bi5 S12 70.70(7) 5_546 5_546 ?
Bi5' Bi5 S13 68.6(7) . 1_565 ?
Bi5' Bi5 S13 136.4(7) 7 1_565 ?
S14 Bi5 S13 81.97(6) 5_546 1_565 ?
S12 Bi5 S13 127.84(5) 5_546 1_565 ?
Bi5' Bi5 S13 136.4(7) . . ?
Bi5' Bi5 S13 68.6(7) 7 . ?
S14 Bi5 S13 81.97(6) 5_546 . ?
S12 Bi5 S13 127.84(5) 5_546 . ?
S13 Bi5 S13 89.09(7) 1_565 . ?
Bi5' Bi5 S12 66.5(7) . 1_565 ?
Bi5' Bi5 S12 133.3(7) 7 1_565 ?
S14 Bi5 S12 125.14(5) 5_546 1_565 ?
S12 Bi5 S12 77.79(6) 5_546 1_565 ?
S13 Bi5 S12 83.58(5) 1_565 1_565 ?
S13 Bi5 S12 150.19(7) . 1_565 ?
Bi5' Bi5 S12 133.3(7) . . ?
Bi5' Bi5 S12 66.6(7) 7 . ?
S14 Bi5 S12 125.14(5) 5_546 . ?
S12 Bi5 S12 77.79(6) 5_546 . ?
S13 Bi5 S12 150.19(7) 1_565 . ?
S13 Bi5 S12 83.58(5) . . ?
S12 Bi5 S12 88.56(7) 1_565 . ?
Bi5' Bi5 S11 128.8(7) . . ?
Bi5' Bi5 S11 128.8(7) 7 . ?
S14 Bi5 S11 151.46(7) 5_546 . ?
S12 Bi5 S11 137.84(7) 5_546 . ?
S13 Bi5 S11 77.81(6) 1_565 . ?
S13 Bi5 S11 77.81(6) . . ?
S12 Bi5 S11 72.40(6) 1_565 . ?
S12 Bi5 S11 72.40(6) . . ?
Bi5' Bi5 Bi5' 32.9(7) . 7_565 ?
Bi5' Bi5 Bi5' 134.8(8) 7 7_565 ?
S14 Bi5 Bi5' 84.94(15) 5_546 7_565 ?
S12 Bi5 Bi5' 85.00(15) 5_546 7_565 ?
S13 Bi5 Bi5' 48.18(14) 1_565 7_565 ?
S13 Bi5 Bi5' 136.72(13) . 7_565 ?
S12 Bi5 Bi5' 47.97(13) 1_565 7_565 ?
S12 Bi5 Bi5' 135.95(12) . 7_565 ?
S11 Bi5 Bi5' 96.13(17) . 7_565 ?
Bi5' Bi5 Bi5' 134.8(8) . 1_545 ?
Bi5' Bi5 Bi5' 32.9(7) 7 1_545 ?
S14 Bi5 Bi5' 84.94(16) 5_546 1_545 ?
S12 Bi5 Bi5' 85.00(15) 5_546 1_545 ?
S13 Bi5 Bi5' 136.72(13) 1_565 1_545 ?
S13 Bi5 Bi5' 48.19(14) . 1_545 ?
S12 Bi5 Bi5' 135.95(12) 1_565 1_545 ?
S12 Bi5 Bi5' 47.97(13) . 1_545 ?
S11 Bi5 Bi5' 96.13(17) . 1_545 ?
Bi5' Bi5 Bi5' 167.7(3) 7_565 1_545 ?
Bi5' Bi5 Sr5 39.1(7) . 1_565 ?
Bi5' Bi5 Sr5 140.9(7) 7 1_565 ?
S14 Bi5 Sr5 90.0 5_546 1_565 ?
S12 Bi5 Sr5 90.0 5_546 1_565 ?
S13 Bi5 Sr5 45.46(3) 1_565 1_565 ?
S13 Bi5 Sr5 134.54(3) . 1_565 ?
S12 Bi5 Sr5 45.72(3) 1_565 1_565 ?
S12 Bi5 Sr5 134.28(3) . 1_565 ?
S11 Bi5 Sr5 90.0 . 1_565 ?
Bi5' Bi5 Sr5 6.17(17) 7_565 1_565 ?
Bi5' Bi5 Sr5 173.83(17) 1_545 1_565 ?
Bi5' Bi5 Sr5 140.9(7) . 1_545 ?
Bi5' Bi5 Sr5 39.1(7) 7 1_545 ?
S14 Bi5 Sr5 90.0 5_546 1_545 ?
S12 Bi5 Sr5 90.0 5_546 1_545 ?
S13 Bi5 Sr5 134.55(3) 1_565 1_545 ?
S13 Bi5 Sr5 45.46(3) . 1_545 ?
S12 Bi5 Sr5 134.28(3) 1_565 1_545 ?
S12 Bi5 Sr5 45.72(3) . 1_545 ?
S11 Bi5 Sr5 90.001(1) . 1_545 ?
Bi5' Bi5 Sr5 173.83(17) 7_565 1_545 ?
Bi5' Bi5 Sr5 6.17(17) 1_545 1_545 ?
Sr5 Bi5 Sr5 180.0 1_565 1_545 ?
Bi5' Bi5 La10 115.8(7) . . ?
Bi5' Bi5 La10 115.8(7) 7 . ?
S14 Bi5 La10 98.75(5) 5_546 . ?
S12 Bi5 La10 169.45(6) 5_546 . ?
S13 Bi5 La10 47.97(4) 1_565 . ?
S13 Bi5 La10 47.97(4) . . ?
S12 Bi5 La10 109.46(5) 1_565 . ?
S12 Bi5 La10 109.46(5) . . ?
S11 Bi5 La10 52.71(5) . . ?
Bi5' Bi5 La10 94.25(14) 7_565 . ?
Bi5' Bi5 La10 94.25(15) 1_545 . ?
Sr5 Bi5 La10 90.0 1_565 . ?
Sr5 Bi5 La10 90.0 1_545 . ?
Bi5 Bi5' Bi5' 39.1(7) . 7 ?
Bi5 Bi5' S14 109.3(8) . 5_546 ?
Bi5' Bi5' S14 79.3(3) 7 5_546 ?
Bi5 Bi5' S12 109.0(8) . 5_546 ?
Bi5' Bi5' S12 79.4(3) 7 5_546 ?
S14 Bi5' S12 79.1(3) 5_546 5_546 ?
Bi5 Bi5' S12 101.5(8) . 1_565 ?
Bi5' Bi5' S12 124.8(3) 7 1_565 ?
S14 Bi5' S12 148.7(6) 5_546 1_565 ?
S12 Bi5' S12 85.7(3) 5_546 1_565 ?
Bi5 Bi5' S13 99.3(8) . 1_565 ?
Bi5' Bi5' S13 124.7(3) 7 1_565 ?
S14 Bi5' S13 90.2(3) 5_546 1_565 ?
S12 Bi5' S13 151.6(6) 5_546 1_565 ?
S12 Bi5' S13 90.3(3) 1_565 1_565 ?
Bi5 Bi5' Bi5' 140.9(7) . 7_565 ?
Bi5' Bi5' Bi5' 179.992(9) 7 7_565 ?
S14 Bi5' Bi5' 100.7(3) 5_546 7_565 ?
S12 Bi5' Bi5' 100.6(3) 5_546 7_565 ?
S12 Bi5' Bi5' 55.2(3) 1_565 7_565 ?
S13 Bi5' Bi5' 55.3(3) 1_565 7_565 ?
Bi5 Bi5' S12 39.0(6) . . ?
Bi5' Bi5' S12 41.73(14) 7 . ?
S14 Bi5' S12 117.9(3) 5_546 . ?
S12 Bi5' S12 73.6(2) 5_546 . ?
S12 Bi5' S12 83.1(2) 1_565 . ?
S13 Bi5' S12 133.8(4) 1_565 . ?
Bi5' Bi5' S12 138.28(14) 7_565 . ?
Bi5 Bi5' S13 36.4(6) . . ?
Bi5' Bi5' S13 41.86(14) 7 . ?
S14 Bi5' S13 77.2(2) 5_546 . ?
S12 Bi5' S13 119.5(3) 5_546 . ?
S12 Bi5' S13 133.8(4) 1_565 . ?
S13 Bi5' S13 82.8(2) 1_565 . ?
Bi5' Bi5' S13 138.15(14) 7_565 . ?
S12 Bi5' S13 70.2(3) . . ?
Bi5 Bi5' S11 43.3(6) . . ?
Bi5' Bi5' S11 82.10(18) 7 . ?
S14 Bi5' S11 141.1(4) 5_546 . ?
S12 Bi5' S11 130.1(3) 5_546 . ?
S12 Bi5' S11 68.1(2) 1_565 . ?
S13 Bi5' S11 73.0(2) 1_565 . ?
Bi5' Bi5' S11 97.91(19) 7_565 . ?
S12 Bi5' S11 62.1(2) . . ?
S13 Bi5' S11 66.2(2) . . ?
Bi5 Bi5' Sr5 134.8(8) . 1_565 ?
Bi5' Bi5' Sr5 173.84(17) 7 1_565 ?
S14 Bi5' Sr5 105.4(4) 5_546 1_565 ?
S12 Bi5' Sr5 105.2(4) 5_546 1_565 ?
S12 Bi5' Sr5 52.50(19) 1_565 1_565 ?
S13 Bi5' Sr5 52.18(19) 1_565 1_565 ?
Bi5' Bi5' Sr5 6.17(17) 7_565 1_565 ?
S12 Bi5' Sr5 135.1(2) . 1_565 ?
S13 Bi5' Sr5 134.6(2) . 1_565 ?
S11 Bi5' Sr5 91.77(18) . 1_565 ?
Bi5 Bi5' Bi5 134.8(8) . 1_565 ?
Bi5' Bi5' Bi5 173.84(17) 7 1_565 ?
S14 Bi5' Bi5 105.4(4) 5_546 1_565 ?
S12 Bi5' Bi5 105.2(4) 5_546 1_565 ?
S12 Bi5' Bi5 52.50(19) 1_565 1_565 ?
S13 Bi5' Bi5 52.18(19) 1_565 1_565 ?
Bi5' Bi5' Bi5 6.17(17) 7_565 1_565 ?
S12 Bi5' Bi5 135.1(2) . 1_565 ?
S13 Bi5' Bi5 134.6(2) . 1_565 ?
S11 Bi5' Bi5 91.77(18) . 1_565 ?
Sr5 Bi5' Bi5 0.00(3) 1_565 1_565 ?
Bi5 Bi5' La6 152.9(8) . 5_556 ?
Bi5' Bi5' La6 113.91(14) 7 5_556 ?
S14 Bi5' La6 53.9(2) 5_546 5_556 ?
S12 Bi5' La6 51.0(2) 5_546 5_556 ?
S12 Bi5' La6 95.4(4) 1_565 5_556 ?
S13 Bi5' La6 101.6(4) 1_565 5_556 ?
Bi5' Bi5' La6 66.08(14) 7_565 5_556 ?
S12 Bi5' La6 124.5(2) . 5_556 ?
S13 Bi5' La6 130.7(2) . 5_556 ?
S11 Bi5' La6 162.2(3) . 5_556 ?
Sr5 Bi5' La6 72.2(2) 1_565 5_556 ?
Bi5 Bi5' La6 72.2(2) 1_565 5_556 ?
Bi5 Bi5' Sr6 152.9(8) . 5_556 ?
Bi5' Bi5' Sr6 113.91(14) 7 5_556 ?
S14 Bi5' Sr6 53.9(2) 5_546 5_556 ?
S12 Bi5' Sr6 51.0(2) 5_546 5_556 ?
S12 Bi5' Sr6 95.4(4) 1_565 5_556 ?
S13 Bi5' Sr6 101.6(4) 1_565 5_556 ?
Bi5' Bi5' Sr6 66.08(14) 7_565 5_556 ?
S12 Bi5' Sr6 124.5(2) . 5_556 ?
S13 Bi5' Sr6 130.7(2) . 5_556 ?
S11 Bi5' Sr6 162.2(3) . 5_556 ?
Sr5 Bi5' Sr6 72.2(2) 1_565 5_556 ?
Bi5 Bi5' Sr6 72.2(2) 1_565 5_556 ?
La6 Bi5' Sr6 0.00(2) 5_556 5_556 ?
Bi5 Bi5' Bi9 117.4(7) . 1_565 ?
Bi5' Bi5' Bi9 113.59(17) 7 1_565 ?
S14 Bi5' Bi9 48.55(16) 5_546 1_565 ?
S12 Bi5' Bi9 117.9(4) 5_546 1_565 ?
S12 Bi5' Bi9 120.3(3) 1_565 1_565 ?
S13 Bi5' Bi9 42.62(14) 1_565 1_565 ?
Bi5' Bi5' Bi9 66.41(16) 7_565 1_565 ?
S12 Bi5' Bi9 153.2(3) . 1_565 ?
S13 Bi5' Bi9 83.45(16) . 1_565 ?
S11 Bi5' Bi9 112.0(2) . 1_565 ?
Sr5 Bi5' Bi9 68.13(19) 1_565 1_565 ?
Bi5 Bi5' Bi9 68.13(19) 1_565 1_565 ?
La6 Bi5' Bi9 69.9(2) 5_556 1_565 ?
Sr6 Bi5' Bi9 69.9(2) 5_556 1_565 ?
Bi6 La6 S10 65.8(11) . . ?
Bi6 La6 S10 65.8(11) . 1_545 ?
S10 La6 S10 87.41(6) . 1_545 ?
Bi6 La6 S4 124.3(17) . . ?
S10 La6 S4 74.93(6) . . ?
S10 La6 S4 74.93(6) 1_545 . ?
Bi6 La6 S12 80.3(12) . . ?
S10 La6 S12 145.66(7) . . ?
S10 La6 S12 83.44(5) 1_545 . ?
S4 La6 S12 133.15(5) . . ?
Bi6 La6 S12 80.3(12) . 1_565 ?
S10 La6 S12 83.44(5) . 1_565 ?
S10 La6 S12 145.66(7) 1_545 1_565 ?
S4 La6 S12 133.15(5) . 1_565 ?
S12 La6 S12 85.72(6) . 1_565 ?
Bi6 La6 S14 138.2(4) . . ?
S10 La6 S14 146.95(7) . . ?
S10 La6 S14 86.37(5) 1_545 . ?
S4 La6 S14 72.11(7) . . ?
S12 La6 S14 65.40(6) . . ?
S12 La6 S14 118.11(6) 1_565 . ?
Bi6 La6 S14 138.2(4) . 1_565 ?
S10 La6 S14 86.37(5) . 1_565 ?
S10 La6 S14 146.95(7) 1_545 1_565 ?
S4 La6 S14 72.11(7) . 1_565 ?
S12 La6 S14 118.11(6) . 1_565 ?
S12 La6 S14 65.40(6) 1_565 1_565 ?
S14 La6 S14 81.44(6) . 1_565 ?
Bi6 La6 S11 16.8(17) . . ?
S10 La6 S11 77.27(6) . . ?
S10 La6 S11 77.27(6) 1_545 . ?
S4 La6 S11 141.17(8) . . ?
S12 La6 S11 68.44(5) . . ?
S12 La6 S11 68.44(5) 1_565 . ?
S14 La6 S11 132.35(4) . . ?
S14 La6 S11 132.35(4) 1_565 . ?
Bi6 La6 Bi5' 120.3(15) . 5_556 ?
S10 La6 Bi5' 112.37(15) . 5_556 ?
S10 La6 Bi5' 160.19(15) 1_545 5_556 ?
S4 La6 Bi5' 110.22(12) . 5_556 ?
S12 La6 Bi5' 79.41(14) . 5_556 ?
S12 La6 Bi5' 42.67(13) 1_565 5_556 ?
S14 La6 Bi5' 77.54(14) . 5_556 ?
S14 La6 Bi5' 41.87(13) 1_565 5_556 ?
S11 La6 Bi5' 105.15(11) . 5_556 ?
Bi6 La6 Bi5' 120.3(15) . 3_546 ?
S10 La6 Bi5' 160.19(15) . 3_546 ?
S10 La6 Bi5' 112.37(15) 1_545 3_546 ?
S4 La6 Bi5' 110.22(12) . 3_546 ?
S12 La6 Bi5' 42.67(13) . 3_546 ?
S12 La6 Bi5' 79.41(14) 1_565 3_546 ?
S14 La6 Bi5' 41.87(13) . 3_546 ?
S14 La6 Bi5' 77.54(14) 1_565 3_546 ?
S11 La6 Bi5' 105.15(11) . 3_546 ?
Bi5' La6 Bi5' 47.8(3) 5_556 3_546 ?
Bi6 La6 Sr6 90.000(7) . 1_565 ?
S10 La6 Sr6 46.29(3) . 1_565 ?
S10 La6 Sr6 133.70(3) 1_545 1_565 ?
S4 La6 Sr6 90.0 . 1_565 ?
S12 La6 Sr6 132.86(3) . 1_565 ?
S12 La6 Sr6 47.14(3) 1_565 1_565 ?
S14 La6 Sr6 130.72(3) . 1_565 ?
S14 La6 Sr6 49.28(3) 1_565 1_565 ?
S11 La6 Sr6 90.0 . 1_565 ?
Bi5' La6 Sr6 66.09(14) 5_556 1_565 ?
Bi5' La6 Sr6 113.92(14) 3_546 1_565 ?
Bi6 La6 Sr6 90.000(8) . 1_545 ?
S10 La6 Sr6 133.71(3) . 1_545 ?
S10 La6 Sr6 46.29(3) 1_545 1_545 ?
S4 La6 Sr6 90.0 . 1_545 ?
S12 La6 Sr6 47.14(3) . 1_545 ?
S12 La6 Sr6 132.86(3) 1_565 1_545 ?
S14 La6 Sr6 49.28(3) . 1_545 ?
S14 La6 Sr6 130.72(3) 1_565 1_545 ?
S11 La6 Sr6 90.0 . 1_545 ?
Bi5' La6 Sr6 113.92(14) 5_556 1_545 ?
Bi5' La6 Sr6 66.09(14) 3_546 1_545 ?
Sr6 La6 Sr6 179.998(1) 1_565 1_545 ?
Bi6 La6 La6 90.000(7) . 1_565 ?
S10 La6 La6 46.29(3) . 1_565 ?
S10 La6 La6 133.70(3) 1_545 1_565 ?
S4 La6 La6 90.0 . 1_565 ?
S12 La6 La6 132.86(3) . 1_565 ?
S12 La6 La6 47.14(3) 1_565 1_565 ?
S14 La6 La6 130.72(3) . 1_565 ?
S14 La6 La6 49.28(3) 1_565 1_565 ?
S11 La6 La6 90.0 . 1_565 ?
Bi5' La6 La6 66.09(14) 5_556 1_565 ?
Bi5' La6 La6 113.92(14) 3_546 1_565 ?
Sr6 La6 La6 0.00(5) 1_565 1_565 ?
Sr6 La6 La6 179.998(1) 1_545 1_565 ?
Bi6 La6 La6 90.000(8) . 1_545 ?
S10 La6 La6 133.71(3) . 1_545 ?
S10 La6 La6 46.29(3) 1_545 1_545 ?
S4 La6 La6 90.0 . 1_545 ?
S12 La6 La6 47.14(3) . 1_545 ?
S12 La6 La6 132.86(3) 1_565 1_545 ?
S14 La6 La6 49.28(3) . 1_545 ?
S14 La6 La6 130.72(3) 1_565 1_545 ?
S11 La6 La6 90.0 . 1_545 ?
Bi5' La6 La6 113.92(14) 5_556 1_545 ?
Bi5' La6 La6 66.09(14) 3_546 1_545 ?
Sr6 La6 La6 179.998(1) 1_565 1_545 ?
Sr6 La6 La6 0.00(5) 1_545 1_545 ?
La6 La6 La6 179.998(1) 1_565 1_545 ?
La6 Bi6 S10 104.4(13) . . ?
La6 Bi6 S10 104.4(13) . 1_545 ?
S10 Bi6 S10 94.4(5) . 1_545 ?
La6 Bi6 S11 160(2) . . ?
S10 Bi6 S11 88.9(7) . . ?
S10 Bi6 S11 88.9(7) 1_545 . ?
La6 Bi6 S12 89.7(13) . 1_565 ?
S10 Bi6 S12 87.27(15) . 1_565 ?
S10 Bi6 S12 164.8(11) 1_545 1_565 ?
S11 Bi6 S12 76.0(5) . 1_565 ?
La6 Bi6 S12 89.7(13) . . ?
S10 Bi6 S12 164.8(11) . . ?
S10 Bi6 S12 87.27(15) 1_545 . ?
S11 Bi6 S12 76.0(5) . . ?
S12 Bi6 S12 87.3(4) 1_565 . ?
La6 Bi6 S4 48.3(16) . . ?
S10 Bi6 S4 72.2(4) . . ?
S10 Bi6 S4 72.2(4) 1_545 . ?
S11 Bi6 S4 151.7(7) . . ?
S12 Bi6 S4 122.5(7) 1_565 . ?
S12 Bi6 S4 122.5(7) . . ?
La6 Bi6 S14 36.2(4) . . ?
S10 Bi6 S14 134.6(8) . . ?
S10 Bi6 S14 81.6(3) 1_545 . ?
S11 Bi6 S14 135.8(3) . . ?
S12 Bi6 S14 107.9(7) 1_565 . ?
S12 Bi6 S14 60.6(3) . . ?
S4 Bi6 S14 63.5(5) . . ?
La6 Bi6 S14 36.2(4) . 1_565 ?
S10 Bi6 S14 81.6(3) . 1_565 ?
S10 Bi6 S14 134.6(8) 1_545 1_565 ?
S11 Bi6 S14 135.8(3) . 1_565 ?
S12 Bi6 S14 60.6(3) 1_565 1_565 ?
S12 Bi6 S14 107.9(7) . 1_565 ?
S4 Bi6 S14 63.5(5) . 1_565 ?
S14 Bi6 S14 70.6(5) . 1_565 ?
La6 Bi6 La7 101.0(18) . . ?
S10 Bi6 La7 48.1(2) . . ?
S10 Bi6 La7 48.1(2) 1_545 . ?
S11 Bi6 La7 99.0(6) . . ?
S12 Bi6 La7 135.4(3) 1_565 . ?
S12 Bi6 La7 135.4(3) . . ?
S4 Bi6 La7 52.7(2) . . ?
S14 Bi6 La7 105.8(4) . . ?
S14 Bi6 La7 105.8(4) 1_565 . ?
La6 Bi6 Sr6 82.8(4) . 1_565 ?
S10 Bi6 Sr6 45.85(7) . 1_565 ?
S10 Bi6 Sr6 139.4(5) 1_545 1_565 ?
S11 Bi6 Sr6 96.8(4) . 1_565 ?
S12 Bi6 Sr6 46.76(6) 1_565 1_565 ?
S12 Bi6 Sr6 133.1(4) . 1_565 ?
S4 Bi6 Sr6 85.2(3) . 1_565 ?
S14 Bi6 Sr6 118.1(6) . 1_565 ?
S14 Bi6 Sr6 47.55(12) 1_565 1_565 ?
La7 Bi6 Sr6 91.4(2) . 1_565 ?
La6 Bi6 Sr6 82.8(4) . 1_545 ?
S10 Bi6 Sr6 139.4(5) . 1_545 ?
S10 Bi6 Sr6 45.85(7) 1_545 1_545 ?
S11 Bi6 Sr6 96.8(4) . 1_545 ?
S12 Bi6 Sr6 133.1(4) 1_565 1_545 ?
S12 Bi6 Sr6 46.76(6) . 1_545 ?
S4 Bi6 Sr6 85.2(3) . 1_545 ?
S14 Bi6 Sr6 47.55(12) . 1_545 ?
S14 Bi6 Sr6 118.1(6) 1_565 1_545 ?
La7 Bi6 Sr6 91.4(2) . 1_545 ?
Sr6 Bi6 Sr6 165.5(8) 1_565 1_545 ?
S10 La7 S10 86.24(6) 1_545 . ?
S10 La7 S5 142.87(6) 1_545 1_665 ?
S10 La7 S5 83.79(5) . 1_665 ?
S10 La7 S5 83.79(5) 1_545 1_655 ?
S10 La7 S5 142.87(6) . 1_655 ?
S5 La7 S5 82.96(6) 1_665 1_655 ?
S10 La7 S7 88.51(5) 1_545 6_656 ?
S10 La7 S7 150.89(6) . 6_656 ?
S5 La7 S7 116.15(6) 1_665 6_656 ?
S5 La7 S7 64.46(6) 1_655 6_656 ?
S10 La7 S7 150.89(6) 1_545 6_666 ?
S10 La7 S7 88.51(5) . 6_666 ?
S5 La7 S7 64.46(6) 1_665 6_666 ?
S5 La7 S7 116.15(6) 1_655 6_666 ?
S7 La7 S7 82.31(6) 6_656 6_666 ?
S10 La7 S9 76.71(5) 1_545 . ?
S10 La7 S9 76.71(5) . . ?
S5 La7 S9 134.49(4) 1_665 . ?
S5 La7 S9 134.49(4) 1_655 . ?
S7 La7 S9 74.21(6) 6_656 . ?
S7 La7 S9 74.21(6) 6_666 . ?
S10 La7 S4 69.96(5) 1_545 . ?
S10 La7 S4 69.96(5) . . ?
S5 La7 S4 73.01(5) 1_665 . ?
S5 La7 S4 73.01(5) 1_655 . ?
S7 La7 S4 134.09(4) 6_656 . ?
S7 La7 S4 134.09(4) 6_666 . ?
S9 La7 S4 133.65(7) . . ?
S10 La7 Bi6 43.89(7) 1_545 . ?
S10 La7 Bi6 43.89(7) . . ?
S5 La7 Bi6 111.9(3) 1_665 . ?
S5 La7 Bi6 111.9(3) 1_655 . ?
S7 La7 Bi6 130.5(2) 6_656 . ?
S7 La7 Bi6 130.5(2) 6_666 . ?
S9 La7 Bi6 80.8(4) . . ?
S4 La7 Bi6 52.8(4) . . ?
S10 La7 La7 46.88(3) 1_545 1_545 ?
S10 La7 La7 133.12(3) . 1_545 ?
S5 La7 La7 131.48(3) 1_665 1_545 ?
S5 La7 La7 48.52(3) 1_655 1_545 ?
S7 La7 La7 48.85(3) 6_656 1_545 ?
S7 La7 La7 131.16(3) 6_666 1_545 ?
S9 La7 La7 90.0 . 1_545 ?
S4 La7 La7 90.0 . 1_545 ?
Bi6 La7 La7 90.000(1) . 1_545 ?
S10 La7 Sr7 133.12(3) 1_545 1_565 ?
S10 La7 Sr7 46.88(3) . 1_565 ?
S5 La7 Sr7 48.52(3) 1_665 1_565 ?
S5 La7 Sr7 131.48(3) 1_655 1_565 ?
S7 La7 Sr7 131.16(3) 6_656 1_565 ?
S7 La7 Sr7 48.85(3) 6_666 1_565 ?
S9 La7 Sr7 90.0 . 1_565 ?
S4 La7 Sr7 90.0 . 1_565 ?
Bi6 La7 Sr7 90.000(1) . 1_565 ?
La7 La7 Sr7 180.0 1_545 1_565 ?
S10 La7 Sr7 46.88(3) 1_545 1_545 ?
S10 La7 Sr7 133.12(3) . 1_545 ?
S5 La7 Sr7 131.48(3) 1_665 1_545 ?
S5 La7 Sr7 48.52(3) 1_655 1_545 ?
S7 La7 Sr7 48.85(3) 6_656 1_545 ?
S7 La7 Sr7 131.16(3) 6_666 1_545 ?
S9 La7 Sr7 90.0 . 1_545 ?
S4 La7 Sr7 90.0 . 1_545 ?
Bi6 La7 Sr7 90.000(1) . 1_545 ?
La7 La7 Sr7 0.00(3) 1_545 1_545 ?
Sr7 La7 Sr7 180.0 1_565 1_545 ?
S10 La7 La7 133.12(3) 1_545 1_565 ?
S10 La7 La7 46.88(3) . 1_565 ?
S5 La7 La7 48.52(3) 1_665 1_565 ?
S5 La7 La7 131.48(3) 1_655 1_565 ?
S7 La7 La7 131.16(3) 6_656 1_565 ?
S7 La7 La7 48.85(3) 6_666 1_565 ?
S9 La7 La7 90.0 . 1_565 ?
S4 La7 La7 90.0 . 1_565 ?
Bi6 La7 La7 90.000(1) . 1_565 ?
La7 La7 La7 180.0 1_545 1_565 ?
Sr7 La7 La7 0.00(3) 1_565 1_565 ?
Sr7 La7 La7 180.0 1_545 1_565 ?
S10 La7 La6 45.50(3) 1_545 . ?
S10 La7 La6 45.50(3) . . ?
S5 La7 La6 106.90(5) 1_665 . ?
S5 La7 La6 106.90(5) 1_655 . ?
S7 La7 La6 133.74(4) 6_656 . ?
S7 La7 La6 133.74(4) 6_666 . ?
S9 La7 La6 87.87(5) . . ?
S4 La7 La6 45.78(5) . . ?
Bi6 La7 La6 7.1(4) . . ?
La7 La7 La6 90.0 1_545 . ?
Sr7 La7 La6 90.0 1_565 . ?
Sr7 La7 La6 90.0 1_545 . ?
La7 La7 La6 90.0 1_565 . ?
S10 La7 Sr8 126.47(4) 1_545 6_656 ?
S10 La7 Sr8 126.47(4) . 6_656 ?
S5 La7 Sr8 43.78(3) 1_665 6_656 ?
S5 La7 Sr8 43.78(3) 1_655 6_656 ?
S7 La7 Sr8 78.78(5) 6_656 6_656 ?
S7 La7 Sr8 78.78(5) 6_666 6_656 ?
S9 La7 Sr8 143.83(6) . 6_656 ?
S4 La7 Sr8 82.51(6) . 6_656 ?
Bi6 La7 Sr8 135.4(4) . 6_656 ?
La7 La7 Sr8 90.0 1_545 6_656 ?
Sr7 La7 Sr8 90.0 1_565 6_656 ?
Sr7 La7 Sr8 90.0 1_545 6_656 ?
La7 La7 Sr8 90.0 1_565 6_656 ?
La6 La7 Sr8 128.30(4) . 6_656 ?
Bi8 La8 S2 69.7(4) . 6_666 ?
Bi8 La8 S2 69.7(4) . 6_656 ?
S2 La8 S2 88.21(8) 6_666 6_656 ?
Bi8 La8 S5 86.7(4) . 6_656 ?
S2 La8 S5 155.67(11) 6_666 6_656 ?
S2 La8 S5 89.04(5) 6_656 6_656 ?
Bi8 La8 S5 86.7(4) . 6_666 ?
S2 La8 S5 89.04(5) 6_666 6_666 ?
S2 La8 S5 155.67(11) 6_656 6_666 ?
S5 La8 S5 83.62(6) 6_656 6_666 ?
Bi8 La8 S6 138.76(6) . . ?
S2 La8 S6 77.33(6) 6_666 . ?
S2 La8 S6 134.19(8) 6_656 . ?
S5 La8 S6 120.54(8) 6_656 . ?
S5 La8 S6 68.31(6) 6_666 . ?
Bi8 La8 S6 138.76(5) . 1_545 ?
S2 La8 S6 134.19(8) 6_666 1_545 ?
S2 La8 S6 77.33(6) 6_656 1_545 ?
S5 La8 S6 68.32(6) 6_656 1_545 ?
S5 La8 S6 120.54(8) 6_666 1_545 ?
S6 La8 S6 82.34(8) . 1_545 ?
Bi8 La8 S3 11.5(6) . 6_656 ?
S2 La8 S3 77.62(7) 6_666 6_656 ?
S2 La8 S3 77.62(7) 6_656 6_656 ?
S5 La8 S3 78.17(7) 6_656 6_656 ?
S5 La8 S3 78.17(7) 6_666 6_656 ?
S6 La8 S3 138.05(4) . 6_656 ?
S6 La8 S3 138.06(4) 1_545 6_656 ?
Bi8 La8 Sr8 90.001(1) . 1_565 ?
S2 La8 Sr8 45.89(4) 6_666 1_565 ?
S2 La8 Sr8 134.11(4) 6_656 1_565 ?
S5 La8 Sr8 131.81(3) 6_656 1_565 ?
S5 La8 Sr8 48.19(3) 6_666 1_565 ?
S6 La8 Sr8 48.83(4) . 1_565 ?
S6 La8 Sr8 131.17(4) 1_545 1_565 ?
S3 La8 Sr8 90.0 6_656 1_565 ?
Bi8 La8 La8 90.001(1) . 1_565 ?
S2 La8 La8 45.89(4) 6_666 1_565 ?
S2 La8 La8 134.11(4) 6_656 1_565 ?
S5 La8 La8 131.81(3) 6_656 1_565 ?
S5 La8 La8 48.19(3) 6_666 1_565 ?
S6 La8 La8 48.83(4) . 1_565 ?
S6 La8 La8 131.17(4) 1_545 1_565 ?
S3 La8 La8 90.0 6_656 1_565 ?
Sr8 La8 La8 0.00(6) 1_565 1_565 ?
Bi8 La8 La8 90.001(1) . 1_545 ?
S2 La8 La8 134.11(4) 6_666 1_545 ?
S2 La8 La8 45.89(4) 6_656 1_545 ?
S5 La8 La8 48.19(3) 6_656 1_545 ?
S5 La8 La8 131.81(3) 6_666 1_545 ?
S6 La8 La8 131.17(4) . 1_545 ?
S6 La8 La8 48.83(4) 1_545 1_545 ?
S3 La8 La8 90.0 6_656 1_545 ?
Sr8 La8 La8 180.0 1_565 1_545 ?
La8 La8 La8 180.0 1_565 1_545 ?
Bi8 La8 Sr8 90.001(1) . 1_545 ?
S2 La8 Sr8 134.11(4) 6_666 1_545 ?
S2 La8 Sr8 45.89(4) 6_656 1_545 ?
S5 La8 Sr8 48.19(3) 6_656 1_545 ?
S5 La8 Sr8 131.81(3) 6_666 1_545 ?
S6 La8 Sr8 131.17(4) . 1_545 ?
S6 La8 Sr8 48.83(4) 1_545 1_545 ?
S3 La8 Sr8 90.0 6_656 1_545 ?
Sr8 La8 Sr8 180.0 1_565 1_545 ?
La8 La8 Sr8 180.0 1_565 1_545 ?
La8 La8 Sr8 0.00(6) 1_545 1_545 ?
Bi8 La8 Bi8 84.54(10) . 1_545 ?
S2 La8 Bi8 131.29(8) 6_666 1_545 ?
S2 La8 Bi8 43.46(7) 6_656 1_545 ?
S5 La8 Bi8 48.00(6) 6_656 1_545 ?
S5 La8 Bi8 131.16(7) 6_666 1_545 ?
S6 La8 Bi8 136.62(8) . 1_545 ?
S6 La8 Bi8 54.29(12) 1_545 1_545 ?
S3 La8 Bi8 84.65(9) 6_656 1_545 ?
Sr8 La8 Bi8 174.54(9) 1_565 1_545 ?
La8 La8 Bi8 174.54(9) 1_565 1_545 ?
La8 La8 Bi8 5.46(9) 1_545 1_545 ?
Sr8 La8 Bi8 5.46(9) 1_545 1_545 ?
Bi8 La8 Bi8 84.54(9) . 1_565 ?
S2 La8 Bi8 43.46(7) 6_666 1_565 ?
S2 La8 Bi8 131.29(8) 6_656 1_565 ?
S5 La8 Bi8 131.16(7) 6_656 1_565 ?
S5 La8 Bi8 48.00(6) 6_666 1_565 ?
S6 La8 Bi8 54.28(12) . 1_565 ?
S6 La8 Bi8 136.62(8) 1_545 1_565 ?
S3 La8 Bi8 84.65(9) 6_656 1_565 ?
Sr8 La8 Bi8 5.46(9) 1_565 1_565 ?
La8 La8 Bi8 5.46(9) 1_565 1_565 ?
La8 La8 Bi8 174.54(9) 1_545 1_565 ?
Sr8 La8 Bi8 174.54(9) 1_545 1_565 ?
Bi8 La8 Bi8 169.08(19) 1_545 1_565 ?
Bi8 La8 Sr7 101.2(6) . 6_556 ?
S2 La8 Sr7 133.17(4) 6_666 6_556 ?
S2 La8 Sr7 133.17(4) 6_656 6_556 ?
S5 La8 Sr7 44.13(4) 6_656 6_556 ?
S5 La8 Sr7 44.13(4) 6_666 6_556 ?
S6 La8 Sr7 83.57(5) . 6_556 ?
S6 La8 Sr7 83.57(5) 1_545 6_556 ?
S3 La8 Sr7 89.69(5) 6_656 6_556 ?
Sr8 La8 Sr7 90.0 1_565 6_556 ?
La8 La8 Sr7 90.0 1_565 6_556 ?
La8 La8 Sr7 90.0 1_545 6_556 ?
Sr8 La8 Sr7 90.0 1_545 6_556 ?
Bi8 La8 Sr7 91.06(6) 1_545 6_556 ?
Bi8 La8 Sr7 91.06(6) 1_565 6_556 ?
La8 Bi8 S3 166.9(7) . 6_656 ?
La8 Bi8 S2 102.8(4) . 6_666 ?
S3 Bi8 S2 86.1(2) 6_656 6_666 ?
La8 Bi8 S2 102.8(4) . 6_656 ?
S3 Bi8 S2 86.1(2) 6_656 6_656 ?
S2 Bi8 S2 92.69(15) 6_666 6_656 ?
La8 Bi8 S5 86.0(5) . 6_656 ?
S3 Bi8 S5 84.20(16) 6_656 6_656 ?
S2 Bi8 S5 169.3(3) 6_666 6_656 ?
S2 Bi8 S5 91.08(6) 6_656 6_656 ?
La8 Bi8 S5 86.0(5) . 6_666 ?
S3 Bi8 S5 84.20(16) 6_656 6_666 ?
S2 Bi8 S5 91.08(6) 6_666 6_666 ?
S2 Bi8 S5 169.3(3) 6_656 6_666 ?
S5 Bi8 S5 83.54(11) 6_656 6_666 ?
La8 Bi8 S6 36.91(10) . . ?
S3 Bi8 S6 141.80(9) 6_656 . ?
S2 Bi8 S6 73.92(11) 6_666 . ?
S2 Bi8 S6 126.2(2) 6_656 . ?
S5 Bi8 S6 111.6(2) 6_656 . ?
S5 Bi8 S6 64.43(11) 6_666 . ?
La8 Bi8 S6 36.91(10) . 1_545 ?
S3 Bi8 S6 141.80(9) 6_656 1_545 ?
S2 Bi8 S6 126.2(2) 6_666 1_545 ?
S2 Bi8 S6 73.92(11) 6_656 1_545 ?
S5 Bi8 S6 64.43(11) 6_656 1_545 ?
S5 Bi8 S6 111.6(2) 6_666 1_545 ?
S6 Bi8 S6 73.69(18) . 1_545 ?
La8 Bi8 La8 84.54(9) . 1_565 ?
S3 Bi8 La8 95.32(9) 6_656 1_565 ?
S2 Bi8 La8 45.65(5) 6_666 1_565 ?
S2 Bi8 La8 137.85(12) 6_656 1_565 ?
S5 Bi8 La8 131.03(11) 6_656 1_565 ?
S5 Bi8 La8 47.95(4) 6_666 1_565 ?
S6 Bi8 La8 47.70(3) . 1_565 ?
S6 Bi8 La8 121.39(18) 1_545 1_565 ?
La8 Bi8 Sr8 84.54(9) . 1_565 ?
S3 Bi8 Sr8 95.32(9) 6_656 1_565 ?
S2 Bi8 Sr8 45.65(5) 6_666 1_565 ?
S2 Bi8 Sr8 137.85(12) 6_656 1_565 ?
S5 Bi8 Sr8 131.03(11) 6_656 1_565 ?
S5 Bi8 Sr8 47.95(4) 6_666 1_565 ?
S6 Bi8 Sr8 47.70(3) . 1_565 ?
S6 Bi8 Sr8 121.39(18) 1_545 1_565 ?
La8 Bi8 Sr8 0.00(8) 1_565 1_565 ?
La8 Bi8 Sr8 84.54(9) . 1_545 ?
S3 Bi8 Sr8 95.32(9) 6_656 1_545 ?
S2 Bi8 Sr8 137.85(12) 6_666 1_545 ?
S2 Bi8 Sr8 45.65(5) 6_656 1_545 ?
S5 Bi8 Sr8 47.95(4) 6_656 1_545 ?
S5 Bi8 Sr8 131.03(11) 6_666 1_545 ?
S6 Bi8 Sr8 121.39(18) . 1_545 ?
S6 Bi8 Sr8 47.70(3) 1_545 1_545 ?
La8 Bi8 Sr8 169.08(19) 1_565 1_545 ?
Sr8 Bi8 Sr8 169.08(19) 1_565 1_545 ?
La8 Bi8 La8 84.54(9) . 1_545 ?
S3 Bi8 La8 95.32(9) 6_656 1_545 ?
S2 Bi8 La8 137.85(12) 6_666 1_545 ?
S2 Bi8 La8 45.65(5) 6_656 1_545 ?
S5 Bi8 La8 47.95(4) 6_656 1_545 ?
S5 Bi8 La8 131.03(11) 6_666 1_545 ?
S6 Bi8 La8 121.39(18) . 1_545 ?
S6 Bi8 La8 47.70(3) 1_545 1_545 ?
La8 Bi8 La8 169.08(19) 1_565 1_545 ?
Sr8 Bi8 La8 169.08(19) 1_565 1_545 ?
Sr8 Bi8 La8 0.00(8) 1_545 1_545 ?
Bi9 La9 S14 85.92(16) . 5_546 ?
Bi9 La9 S14 85.92(16) . 5_536 ?
S14 La9 S14 88.81(7) 5_546 5_536 ?
Bi9 La9 S1 129.84(12) . 1_545 ?
S14 La9 S1 141.55(10) 5_546 1_545 ?
S14 La9 S1 81.41(6) 5_536 1_545 ?
Bi9 La9 S1 129.84(12) . . ?
S14 La9 S1 81.41(6) 5_546 . ?
S14 La9 S1 141.55(10) 5_536 . ?
S1 La9 S1 83.56(8) 1_545 . ?
Bi9 La9 S8 60.37(14) . 1_545 ?
S14 La9 S8 145.92(10) 5_546 1_545 ?
S14 La9 S8 84.25(5) 5_536 1_545 ?
S1 La9 S8 70.15(6) 1_545 1_545 ?
S1 La9 S8 122.99(7) . 1_545 ?
Bi9 La9 S8 60.37(14) . . ?
S14 La9 S8 84.25(5) 5_546 . ?
S14 La9 S8 145.92(10) 5_536 . ?
S1 La9 S8 122.99(7) 1_545 . ?
S1 La9 S8 70.14(6) . . ?
S8 La9 S8 83.13(7) 1_545 . ?
Bi9 La9 S13 12.3(2) . . ?
S14 La9 S13 77.22(7) 5_546 . ?
S14 La9 S13 77.22(7) 5_536 . ?
S1 La9 S13 135.02(5) 1_545 . ?
S1 La9 S13 135.02(5) . . ?
S8 La9 S13 68.71(7) 1_545 . ?
S8 La9 S13 68.71(7) . . ?
Bi9 La9 S4 141.3(2) . 5_546 ?
S14 La9 S4 67.09(6) 5_546 5_546 ?
S14 La9 S4 67.09(6) 5_536 5_546 ?
S1 La9 S4 74.87(7) 1_545 5_546 ?
S1 La9 S4 74.87(7) . 5_546 ?
S8 La9 S4 137.48(4) 1_545 5_546 ?
S8 La9 S4 137.48(4) . 5_546 ?
S13 La9 S4 128.94(7) . 5_546 ?
Bi9 La9 Bi3 67.7(2) . . ?
S14 La9 Bi3 129.12(5) 5_546 . ?
S14 La9 Bi3 129.12(5) 5_536 . ?
S1 La9 Bi3 83.66(5) 1_545 . ?
S1 La9 Bi3 83.66(5) . . ?
S8 La9 Bi3 45.00(4) 1_545 . ?
S8 La9 Bi3 45.00(4) . . ?
S13 La9 Bi3 80.06(6) . . ?
S4 La9 Bi3 151.00(7) 5_546 . ?
Bi9 La9 Sr9 90.0 . 1_545 ?
S14 La9 Sr9 134.41(4) 5_546 1_545 ?
S14 La9 Sr9 45.59(4) 5_536 1_545 ?
S1 La9 Sr9 48.22(4) 1_545 1_545 ?
S1 La9 Sr9 131.78(4) . 1_545 ?
S8 La9 Sr9 48.44(3) 1_545 1_545 ?
S8 La9 Sr9 131.56(3) . 1_545 ?
S13 La9 Sr9 90.0 . 1_545 ?
S4 La9 Sr9 90.0 5_546 1_545 ?
Bi3 La9 Sr9 90.0 . 1_545 ?
Bi9 La9 Sr9 90.000(1) . 1_565 ?
S14 La9 Sr9 45.59(4) 5_546 1_565 ?
S14 La9 Sr9 134.41(4) 5_536 1_565 ?
S1 La9 Sr9 131.78(4) 1_545 1_565 ?
S1 La9 Sr9 48.22(4) . 1_565 ?
S8 La9 Sr9 131.56(3) 1_545 1_565 ?
S8 La9 Sr9 48.44(3) . 1_565 ?
S13 La9 Sr9 90.0 . 1_565 ?
S4 La9 Sr9 90.0 5_546 1_565 ?
Bi3 La9 Sr9 90.0 . 1_565 ?
Sr9 La9 Sr9 179.999(1) 1_545 1_565 ?
Bi9 La9 La9 90.0 . 1_545 ?
S14 La9 La9 134.41(4) 5_546 1_545 ?
S14 La9 La9 45.59(4) 5_536 1_545 ?
S1 La9 La9 48.22(4) 1_545 1_545 ?
S1 La9 La9 131.78(4) . 1_545 ?
S8 La9 La9 48.44(3) 1_545 1_545 ?
S8 La9 La9 131.56(3) . 1_545 ?
S13 La9 La9 90.0 . 1_545 ?
S4 La9 La9 90.0 5_546 1_545 ?
Bi3 La9 La9 90.0 . 1_545 ?
Sr9 La9 La9 0.00(4) 1_545 1_545 ?
Sr9 La9 La9 179.999(1) 1_565 1_545 ?
Bi9 La9 La9 90.000(1) . 1_565 ?
S14 La9 La9 45.59(4) 5_546 1_565 ?
S14 La9 La9 134.41(4) 5_536 1_565 ?
S1 La9 La9 131.78(4) 1_545 1_565 ?
S1 La9 La9 48.22(4) . 1_565 ?
S8 La9 La9 131.56(3) 1_545 1_565 ?
S8 La9 La9 48.44(3) . 1_565 ?
S13 La9 La9 90.0 . 1_565 ?
S4 La9 La9 90.0 5_546 1_565 ?
Bi3 La9 La9 90.0 . 1_565 ?
Sr9 La9 La9 179.999(1) 1_545 1_565 ?
Sr9 La9 La9 0.00(4) 1_565 1_565 ?
La9 La9 La9 179.999(1) 1_545 1_565 ?
Bi9 La9 Sr6 98.1(2) . 5_546 ?
S14 La9 Sr6 46.07(4) 5_546 5_546 ?
S14 La9 Sr6 46.07(4) 5_536 5_546 ?
S1 La9 Sr6 106.74(6) 1_545 5_546 ?
S1 La9 Sr6 106.74(6) . 5_546 ?
S8 La9 Sr6 128.71(5) 1_545 5_546 ?
S8 La9 Sr6 128.71(5) . 5_546 ?
S13 La9 Sr6 85.73(5) . 5_546 ?
S4 La9 Sr6 43.21(5) 5_546 5_546 ?
Bi3 La9 Sr6 165.80(6) . 5_546 ?
Sr9 La9 Sr6 90.0 1_545 5_546 ?
Sr9 La9 Sr6 90.0 1_565 5_546 ?
La9 La9 Sr6 90.0 1_545 5_546 ?
La9 La9 Sr6 90.0 1_565 5_546 ?
La9 Bi9 S13 165.4(2) . . ?
La9 Bi9 S8 110.91(15) . 1_545 ?
S13 Bi9 S8 78.89(8) . 1_545 ?
La9 Bi9 S8 110.91(15) . . ?
S13 Bi9 S8 78.89(8) . . ?
S8 Bi9 S8 90.96(8) 1_545 . ?
La9 Bi9 S14 84.26(16) . 5_546 ?
S13 Bi9 S14 85.26(7) . 5_546 ?
S8 Bi9 S14 164.01(11) 1_545 5_546 ?
S8 Bi9 S14 88.05(5) . 5_546 ?
La9 Bi9 S14 84.26(16) . 5_536 ?
S13 Bi9 S14 85.26(7) . 5_536 ?
S8 Bi9 S14 88.05(5) 1_545 5_536 ?
S8 Bi9 S14 164.01(11) . 5_536 ?
S14 Bi9 S14 88.53(7) 5_546 5_536 ?
La9 Bi9 S1 43.69(11) . 1_545 ?
S13 Bi9 S1 141.85(4) . 1_545 ?
S8 Bi9 S1 67.88(6) 1_545 1_545 ?
S8 Bi9 S1 118.57(7) . 1_545 ?
S14 Bi9 S1 126.13(9) 5_546 1_545 ?
S14 Bi9 S1 75.69(6) 5_536 1_545 ?
La9 Bi9 S1 43.69(11) . . ?
S13 Bi9 S1 141.85(4) . . ?
S8 Bi9 S1 118.56(7) 1_545 . ?
S8 Bi9 S1 67.88(6) . . ?
S14 Bi9 S1 75.69(6) 5_546 . ?
S14 Bi9 S1 126.13(9) 5_536 . ?
S1 Bi9 S1 73.65(7) 1_545 . ?
La9 Bi9 Bi5' 122.8(2) . 7 ?
S13 Bi9 Bi5' 44.66(13) . 7 ?
S8 Bi9 Bi5' 122.54(14) 1_545 7 ?
S8 Bi9 Bi5' 88.1(2) . 7 ?
S14 Bi9 Bi5' 41.48(12) 5_546 7 ?
S14 Bi9 Bi5' 79.0(2) 5_536 7 ?
S1 Bi9 Bi5' 152.3(2) 1_545 7 ?
S1 Bi9 Bi5' 113.94(13) . 7 ?
La9 Bi9 Bi5' 122.8(2) . 1_545 ?
S13 Bi9 Bi5' 44.66(13) . 1_545 ?
S8 Bi9 Bi5' 88.1(2) 1_545 1_545 ?
S8 Bi9 Bi5' 122.54(14) . 1_545 ?
S14 Bi9 Bi5' 79.0(2) 5_546 1_545 ?
S14 Bi9 Bi5' 41.48(12) 5_536 1_545 ?
S1 Bi9 Bi5' 113.94(13) 1_545 1_545 ?
S1 Bi9 Bi5' 152.3(2) . 1_545 ?
Bi5' Bi9 Bi5' 47.2(3) 7 1_545 ?
La9 Bi9 Bi3 105.5(2) . . ?
S13 Bi9 Bi3 89.16(7) . . ?
S8 Bi9 Bi3 47.40(4) 1_545 . ?
S8 Bi9 Bi3 47.40(4) . . ?
S14 Bi9 Bi3 135.24(4) 5_546 . ?
S14 Bi9 Bi3 135.24(4) 5_536 . ?
S1 Bi9 Bi3 82.08(5) 1_545 . ?
S1 Bi9 Bi3 82.08(5) . . ?
Bi5' Bi9 Bi3 124.56(18) 7 . ?
Bi5' Bi9 Bi3 124.56(18) 1_545 . ?
La9 Bi9 Sr9 83.021(19) . 1_565 ?
S13 Bi9 Sr9 96.75(2) . 1_565 ?
S8 Bi9 Sr9 138.69(5) 1_545 1_565 ?
S8 Bi9 Sr9 48.37(4) . 1_565 ?
S14 Bi9 Sr9 45.17(4) 5_546 1_565 ?
S14 Bi9 Sr9 132.90(5) 5_536 1_565 ?
S1 Bi9 Sr9 120.47(4) 1_545 1_565 ?
S1 Bi9 Sr9 46.94(3) . 1_565 ?
Bi5' Bi9 Sr9 70.64(16) 7 1_565 ?
Bi5' Bi9 Sr9 117.59(17) 1_545 1_565 ?
Bi3 Bi9 Sr9 91.86(3) . 1_565 ?
La9 Bi9 Sr9 83.021(19) . 1_545 ?
S13 Bi9 Sr9 96.75(2) . 1_545 ?
S8 Bi9 Sr9 48.36(4) 1_545 1_545 ?
S8 Bi9 Sr9 138.69(5) . 1_545 ?
S14 Bi9 Sr9 132.90(5) 5_546 1_545 ?
S14 Bi9 Sr9 45.17(4) 5_536 1_545 ?
S1 Bi9 Sr9 46.94(3) 1_545 1_545 ?
S1 Bi9 Sr9 120.47(5) . 1_545 ?
Bi5' Bi9 Sr9 117.59(17) 7 1_545 ?
Bi5' Bi9 Sr9 70.64(16) 1_545 1_545 ?
Bi3 Bi9 Sr9 91.86(3) . 1_545 ?
Sr9 Bi9 Sr9 166.04(4) 1_565 1_545 ?
La9 Bi9 Sr5 125.94(18) . 1_545 ?
S13 Bi9 Sr5 42.94(4) . 1_545 ?
S8 Bi9 Sr5 80.66(6) 1_545 1_545 ?
S8 Bi9 Sr5 121.82(8) . 1_545 ?
S14 Bi9 Sr5 86.31(5) 5_546 1_545 ?
S14 Bi9 Sr5 42.32(5) 5_536 1_545 ?
S1 Bi9 Sr5 110.95(3) 1_545 1_545 ?
S1 Bi9 Sr5 159.59(6) . 1_545 ?
Bi5' Bi9 Sr5 52.81(15) 7 1_545 ?
Bi5' Bi9 Sr5 7.47(19) 1_545 1_545 ?
Bi3 Bi9 Sr5 117.97(5) . 1_545 ?
Sr9 Bi9 Sr5 123.46(3) 1_565 1_545 ?
Sr9 Bi9 Sr5 65.88(2) 1_545 1_545 ?
Bi10 La10 S13 71.9(5) . . ?
Bi10 La10 S13 71.9(5) . 1_565 ?
S13 La10 S13 84.18(7) . 1_565 ?
Bi10 La10 S6 134.8(3) . 1_545 ?
S13 La10 S6 86.41(5) . 1_545 ?
S13 La10 S6 146.10(8) 1_565 1_545 ?
Bi10 La10 S6 134.8(3) . . ?
S13 La10 S6 146.11(8) . . ?
S13 La10 S6 86.41(5) 1_565 . ?
S6 La10 S6 83.50(7) 1_545 . ?
Bi10 La10 S8 3.2(7) . . ?
S13 La10 S8 69.70(6) . . ?
S13 La10 S8 69.70(6) 1_565 . ?
S6 La10 S8 135.82(4) 1_545 . ?
S6 La10 S8 135.82(4) . . ?
Bi10 La10 S7 71.0(5) . 1_565 ?
S13 La10 S7 142.88(8) . 1_565 ?
S13 La10 S7 85.61(5) 1_565 1_565 ?
S6 La10 S7 119.75(6) 1_545 1_565 ?
S6 La10 S7 68.16(6) . 1_565 ?
S8 La10 S7 73.28(6) . 1_565 ?
Bi10 La10 S7 71.0(5) . . ?
S13 La10 S7 85.61(5) . . ?
S13 La10 S7 142.88(8) 1_565 . ?
S6 La10 S7 68.16(6) 1_545 . ?
S6 La10 S7 119.75(6) . . ?
S8 La10 S7 73.28(6) . . ?
S7 La10 S7 81.37(6) 1_565 . ?
Bi10 La10 S11 131.1(7) . . ?
S13 La10 S11 72.33(6) . . ?
S13 La10 S11 72.32(6) 1_565 . ?
S6 La10 S11 73.79(6) 1_545 . ?
S6 La10 S11 73.79(6) . . ?
S8 La10 S11 127.97(7) . . ?
S7 La10 S11 136.89(4) 1_565 . ?
S7 La10 S11 136.89(4) . . ?
Bi10 La10 Sr10 90.000(2) . 1_565 ?
S13 La10 Sr10 132.09(3) . 1_565 ?
S13 La10 Sr10 47.91(3) 1_565 1_565 ?
S6 La10 Sr10 131.75(4) 1_545 1_565 ?
S6 La10 Sr10 48.25(4) . 1_565 ?
S8 La10 Sr10 90.0 . 1_565 ?
S7 La10 Sr10 49.32(3) 1_565 1_565 ?
S7 La10 Sr10 130.69(3) . 1_565 ?
S11 La10 Sr10 90.0 . 1_565 ?
Bi10 La10 La10 90.000(3) . 1_545 ?
S13 La10 La10 47.91(3) . 1_545 ?
S13 La10 La10 132.09(3) 1_565 1_545 ?
S6 La10 La10 48.25(4) 1_545 1_545 ?
S6 La10 La10 131.75(4) . 1_545 ?
S8 La10 La10 90.0 . 1_545 ?
S7 La10 La10 130.69(3) 1_565 1_545 ?
S7 La10 La10 49.32(3) . 1_545 ?
S11 La10 La10 90.0 . 1_545 ?
Bi10 La10 La10 90.000(2) . 1_565 ?
S13 La10 La10 132.09(3) . 1_565 ?
S13 La10 La10 47.91(3) 1_565 1_565 ?
S6 La10 La10 131.75(4) 1_545 1_565 ?
S6 La10 La10 48.25(4) . 1_565 ?
S8 La10 La10 90.0 . 1_565 ?
S7 La10 La10 49.32(3) 1_565 1_565 ?
S7 La10 La10 130.69(3) . 1_565 ?
S11 La10 La10 90.0 . 1_565 ?
Sr10 La10 La10 0.00(4) 1_565 1_565 ?
Bi10 La10 Sr10 90.000(3) . 1_545 ?
S13 La10 Sr10 47.91(3) . 1_545 ?
S13 La10 Sr10 132.09(3) 1_565 1_545 ?
S6 La10 Sr10 48.25(4) 1_545 1_545 ?
S6 La10 Sr10 131.75(4) . 1_545 ?
S8 La10 Sr10 90.0 . 1_545 ?
S7 La10 Sr10 130.69(3) 1_565 1_545 ?
S7 La10 Sr10 49.32(3) . 1_545 ?
S11 La10 Sr10 90.0 . 1_545 ?
La10 La10 Sr10 0.00(4) 1_545 1_545 ?
Bi10 La10 Bi5 83.6(7) . . ?
S13 La10 Bi5 45.22(4) . . ?
S13 La10 Bi5 45.22(4) 1_565 . ?
S6 La10 Bi5 108.76(5) 1_545 . ?
S6 La10 Bi5 108.76(5) . . ?
S8 La10 Bi5 80.46(5) . . ?
S7 La10 Bi5 130.11(4) 1_565 . ?
S7 La10 Bi5 130.11(4) . . ?
S11 La10 Bi5 47.51(4) . . ?
Sr10 La10 Bi5 89.998(1) 1_565 . ?
La10 La10 Bi5 90.0 1_545 . ?
La10 La10 Bi5 89.998(1) 1_565 . ?
Sr10 La10 Bi5 90.0 1_545 . ?
La10 Bi10 S8 176.3(9) . . ?
La10 Bi10 S13 98.9(6) . . ?
S8 Bi10 S13 78.4(2) . . ?
La10 Bi10 S13 98.9(6) . 1_565 ?
S8 Bi10 S13 78.4(2) . 1_565 ?
S13 Bi10 S13 88.30(18) . 1_565 ?
La10 Bi10 S7 100.2(6) . 1_565 ?
S8 Bi10 S7 82.6(3) . 1_565 ?
S13 Bi10 S7 160.8(5) . 1_565 ?
S13 Bi10 S7 89.95(9) 1_565 1_565 ?
La10 Bi10 S7 100.2(6) . . ?
S8 Bi10 S7 82.6(3) . . ?
S13 Bi10 S7 89.95(9) . . ?
S13 Bi10 S7 160.9(5) 1_565 . ?
S7 Bi10 S7 85.49(18) 1_565 . ?
La10 Bi10 S6 39.4(3) . 1_545 ?
S8 Bi10 S6 141.78(15) . 1_545 ?
S13 Bi10 S6 81.88(15) . 1_545 ?
S13 Bi10 S6 133.5(4) 1_565 1_545 ?
S7 Bi10 S6 112.6(3) 1_565 1_545 ?
S7 Bi10 S6 64.93(13) . 1_545 ?
La10 Bi10 S6 39.4(3) . . ?
S8 Bi10 S6 141.78(15) . . ?
S13 Bi10 S6 133.5(4) . . ?
S13 Bi10 S6 81.88(15) 1_565 . ?
S7 Bi10 S6 64.93(13) 1_565 . ?
S7 Bi10 S6 112.6(3) . . ?
S6 Bi10 S6 73.1(2) 1_545 . ?
La10 Bi10 S11 43.1(7) . . ?
S8 Bi10 S11 133.2(2) . . ?
S13 Bi10 S11 68.60(16) . . ?
S13 Bi10 S11 68.60(16) 1_565 . ?
S7 Bi10 S11 128.0(3) 1_565 . ?
S7 Bi10 S11 128.0(3) . . ?
S6 Bi10 S11 65.5(2) 1_545 . ?
S6 Bi10 S11 65.5(2) . . ?
La10 Bi10 Sr10 83.16(16) . 1_545 ?
S8 Bi10 Sr10 96.82(16) . 1_545 ?
S13 Bi10 Sr10 47.69(4) . 1_545 ?
S13 Bi10 Sr10 135.24(17) 1_565 1_545 ?
S7 Bi10 Sr10 134.02(17) 1_565 1_545 ?
S7 Bi10 Sr10 49.24(4) . 1_545 ?
S6 Bi10 Sr10 46.90(4) 1_545 1_545 ?
S6 Bi10 Sr10 119.9(3) . 1_545 ?
S11 Bi10 Sr10 85.01(14) . 1_545 ?
La10 Bi10 Sr10 83.16(16) . 1_565 ?
S8 Bi10 Sr10 96.82(16) . 1_565 ?
S13 Bi10 Sr10 135.24(17) . 1_565 ?
S13 Bi10 Sr10 47.69(4) 1_565 1_565 ?
S7 Bi10 Sr10 49.24(4) 1_565 1_565 ?
S7 Bi10 Sr10 134.02(17) . 1_565 ?
S6 Bi10 Sr10 119.9(3) 1_545 1_565 ?
S6 Bi10 Sr10 46.90(4) . 1_565 ?
S11 Bi10 Sr10 85.01(14) . 1_565 ?
Sr10 Bi10 Sr10 166.3(3) 1_545 1_565 ?
Bi1 S1 Bi1 92.07(7) 1_565 . ?
Bi1 S1 Bi2 94.79(6) 1_565 5_446 ?
Bi1 S1 Bi2 94.79(6) . 5_446 ?
Bi1 S1 Sr9 90.49(3) 1_565 1_565 ?
Bi1 S1 Sr9 165.39(10) . 1_565 ?
Bi2 S1 Sr9 99.33(7) 5_446 1_565 ?
Bi1 S1 La9 90.49(3) 1_565 1_565 ?
Bi1 S1 La9 165.39(10) . 1_565 ?
Bi2 S1 La9 99.33(7) 5_446 1_565 ?
Sr9 S1 La9 0.00(9) 1_565 1_565 ?
Bi1 S1 La9 165.39(10) 1_565 . ?
Bi1 S1 La9 90.49(3) . . ?
Bi2 S1 La9 99.33(7) 5_446 . ?
Sr9 S1 La9 83.56(8) 1_565 . ?
La9 S1 La9 83.56(8) 1_565 . ?
Bi1 S1 Bi9 159.34(9) 1_565 . ?
Bi1 S1 Bi9 94.18(3) . . ?
Bi2 S1 Bi9 104.27(7) 5_446 . ?
Sr9 S1 Bi9 78.76(7) 1_565 . ?
La9 S1 Bi9 78.76(7) 1_565 . ?
La9 S1 Bi9 6.47(2) . . ?
Bi1 S1 Bi9 94.18(3) 1_565 1_565 ?
Bi1 S1 Bi9 159.34(9) . 1_565 ?
Bi2 S1 Bi9 104.27(7) 5_446 1_565 ?
Sr9 S1 Bi9 6.47(2) 1_565 1_565 ?
La9 S1 Bi9 6.47(2) 1_565 1_565 ?
La9 S1 Bi9 78.76(7) . 1_565 ?
Bi9 S1 Bi9 73.65(7) . 1_565 ?
Bi1 S2 Bi8 95.51(19) . 6_546 ?
Bi1 S2 Bi8 95.51(19) . 6_556 ?
Bi8 S2 Bi8 92.69(15) 6_546 6_556 ?
Bi1 S2 La8 102.89(8) . 6_546 ?
Bi8 S2 La8 7.45(14) 6_546 6_546 ?
Bi8 S2 La8 90.89(11) 6_556 6_546 ?
Bi1 S2 Sr8 102.89(8) . 6_546 ?
Bi8 S2 Sr8 7.45(14) 6_546 6_546 ?
Bi8 S2 Sr8 90.89(11) 6_556 6_546 ?
La8 S2 Sr8 0.00(10) 6_546 6_546 ?
Bi1 S2 La8 102.89(8) . 6_556 ?
Bi8 S2 La8 90.89(11) 6_546 6_556 ?
Bi8 S2 La8 7.45(14) 6_556 6_556 ?
La8 S2 La8 88.21(8) 6_546 6_556 ?
Sr8 S2 La8 88.21(8) 6_546 6_556 ?
Bi1 S2 Sr8 102.89(8) . 6_556 ?
Bi8 S2 Sr8 90.89(11) 6_546 6_556 ?
Bi8 S2 Sr8 7.45(14) 6_556 6_556 ?
La8 S2 Sr8 88.21(8) 6_546 6_556 ?
Sr8 S2 Sr8 88.21(8) 6_546 6_556 ?
La8 S2 Sr8 0.00(10) 6_556 6_556 ?
Bi1 S2 Bi3 118.19(9) . . ?
Bi8 S2 Bi3 123.85(12) 6_546 . ?
Bi8 S2 Bi3 123.85(12) 6_556 . ?
La8 S2 Bi3 119.74(6) 6_546 . ?
Sr8 S2 Bi3 119.74(6) 6_546 . ?
La8 S2 Bi3 119.74(6) 6_556 . ?
Sr8 S2 Bi3 119.74(6) 6_556 . ?
Bi8 S3 Bi1 90.24(9) 6_556 . ?
Bi8 S3 Bi1 90.25(9) 6_556 1_565 ?
Bi1 S3 Bi1 89.91(7) . 1_565 ?
Bi8 S3 Bi2 94.36(9) 6_556 . ?
Bi1 S3 Bi2 92.504(10) . . ?
Bi1 S3 Bi2 174.79(9) 1_565 . ?
Bi8 S3 Bi2 94.36(9) 6_556 1_565 ?
Bi1 S3 Bi2 174.79(9) . 1_565 ?
Bi1 S3 Bi2 92.504(10) 1_565 1_565 ?
Bi2 S3 Bi2 84.73(6) . 1_565 ?
Bi8 S3 Sr8 1.62(9) 6_556 6_556 ?
Bi1 S3 Sr8 91.39(6) . 6_556 ?
Bi1 S3 Sr8 91.39(6) 1_565 6_556 ?
Bi2 S3 Sr8 93.17(6) . 6_556 ?
Bi2 S3 Sr8 93.17(6) 1_565 6_556 ?
Bi8 S3 La8 1.62(9) 6_556 6_556 ?
Bi1 S3 La8 91.39(6) . 6_556 ?
Bi1 S3 La8 91.39(6) 1_565 6_556 ?
Bi2 S3 La8 93.17(6) . 6_556 ?
Bi2 S3 La8 93.17(6) 1_565 6_556 ?
Sr8 S3 La8 0.000(4) 6_556 6_556 ?
Bi8 S3 Bi1 177.31(13) 6_556 5_446 ?
Bi1 S3 Bi1 91.66(6) . 5_446 ?
Bi1 S3 Bi1 91.66(6) 1_565 5_446 ?
Bi2 S3 Bi1 83.65(6) . 5_446 ?
Bi2 S3 Bi1 83.65(6) 1_565 5_446 ?
Sr8 S3 Bi1 175.69(9) 6_556 5_446 ?
La8 S3 Bi1 175.69(9) 6_556 5_446 ?
Bi2 S4 Bi2 99.07(9) 1_665 1_655 ?
Bi2 S4 La6 130.47(4) 1_665 . ?
Bi2 S4 La6 130.47(4) 1_655 . ?
Bi2 S4 La7 95.03(8) 1_665 . ?
Bi2 S4 La7 95.03(8) 1_655 . ?
La6 S4 La7 81.87(7) . . ?
Bi2 S4 Bi6 130.02(7) 1_665 . ?
Bi2 S4 Bi6 130.02(7) 1_655 . ?
La6 S4 Bi6 7.4(4) . . ?
La7 S4 Bi6 74.5(4) . . ?
Bi2 S4 Sr9 94.91(8) 1_665 5_546 ?
Bi2 S4 Sr9 94.91(8) 1_655 5_546 ?
La6 S4 Sr9 82.78(8) . 5_546 ?
La7 S4 Sr9 164.65(9) . 5_546 ?
Bi6 S4 Sr9 90.2(4) . 5_546 ?
Bi2 S4 La9 94.91(8) 1_665 5_546 ?
Bi2 S4 La9 94.91(8) 1_655 5_546 ?
La6 S4 La9 82.78(8) . 5_546 ?
La7 S4 La9 164.65(9) . 5_546 ?
Bi6 S4 La9 90.2(4) . 5_546 ?
Sr9 S4 La9 0.00(6) 5_546 5_546 ?
Bi2 S5 Sr8 102.42(8) . 6_556 ?
Bi2 S5 La8 102.42(8) . 6_556 ?
Sr8 S5 La8 0.00(8) 6_556 6_556 ?
Bi2 S5 Sr8 102.42(8) . 6_546 ?
Sr8 S5 Sr8 83.62(6) 6_556 6_546 ?
La8 S5 Sr8 83.62(6) 6_556 6_546 ?
Bi2 S5 La8 102.42(8) . 6_546 ?
Sr8 S5 La8 83.62(6) 6_556 6_546 ?
La8 S5 La8 83.62(6) 6_556 6_546 ?
Sr8 S5 La8 0.00(9) 6_546 6_546 ?
Bi2 S5 Bi8 95.19(17) . 6_556 ?
Sr8 S5 Bi8 7.30(13) 6_556 6_556 ?
La8 S5 Bi8 7.30(13) 6_556 6_556 ?
Sr8 S5 Bi8 84.05(7) 6_546 6_556 ?
La8 S5 Bi8 84.05(7) 6_546 6_556 ?
Bi2 S5 Bi8 95.19(17) . 6_546 ?
Sr8 S5 Bi8 84.05(7) 6_556 6_546 ?
La8 S5 Bi8 84.05(7) 6_556 6_546 ?
Sr8 S5 Bi8 7.30(13) 6_546 6_546 ?
La8 S5 Bi8 7.30(13) 6_546 6_546 ?
Bi8 S5 Bi8 83.54(11) 6_556 6_546 ?
Bi2 S5 La7 100.69(6) . 1_445 ?
Sr8 S5 La7 156.88(9) 6_556 1_445 ?
La8 S5 La7 156.88(9) 6_556 1_445 ?
Sr8 S5 La7 92.09(3) 6_546 1_445 ?
La8 S5 La7 92.09(3) 6_546 1_445 ?
Bi8 S5 La7 164.11(18) 6_556 1_445 ?
Bi8 S5 La7 94.55(7) 6_546 1_445 ?
Bi2 S5 Sr7 100.69(6) . 1_445 ?
Sr8 S5 Sr7 156.88(9) 6_556 1_445 ?
La8 S5 Sr7 156.88(9) 6_556 1_445 ?
Sr8 S5 Sr7 92.09(3) 6_546 1_445 ?
La8 S5 Sr7 92.09(3) 6_546 1_445 ?
Bi8 S5 Sr7 164.11(18) 6_556 1_445 ?
Bi8 S5 Sr7 94.55(7) 6_546 1_445 ?
La7 S5 Sr7 0.00(3) 1_445 1_445 ?
Bi2 S5 Sr7 100.69(6) . 1_455 ?
Sr8 S5 Sr7 92.09(3) 6_556 1_455 ?
La8 S5 Sr7 92.09(3) 6_556 1_455 ?
Sr8 S5 Sr7 156.88(9) 6_546 1_455 ?
La8 S5 Sr7 156.88(9) 6_546 1_455 ?
Bi8 S5 Sr7 94.55(7) 6_556 1_455 ?
Bi8 S5 Sr7 164.11(18) 6_546 1_455 ?
La7 S5 Sr7 82.96(6) 1_445 1_455 ?
Sr7 S5 Sr7 82.96(6) 1_445 1_455 ?
Bi2 S5 La7 100.69(6) . 1_455 ?
Sr8 S5 La7 92.09(3) 6_556 1_455 ?
La8 S5 La7 92.09(3) 6_556 1_455 ?
Sr8 S5 La7 156.88(9) 6_546 1_455 ?
La8 S5 La7 156.88(9) 6_546 1_455 ?
Bi8 S5 La7 94.55(7) 6_556 1_455 ?
Bi8 S5 La7 164.11(18) 6_546 1_455 ?
La7 S5 La7 82.96(6) 1_445 1_455 ?
Sr7 S5 La7 82.96(6) 1_445 1_455 ?
Sr7 S5 La7 0.00(3) 1_455 1_455 ?
Bi2 S5 S7 149.42(10) . 6_556 ?
Sr8 S5 S7 100.25(8) 6_556 6_556 ?
La8 S5 S7 100.25(8) 6_556 6_556 ?
Sr8 S5 S7 100.25(8) 6_546 6_556 ?
La8 S5 S7 100.25(8) 6_546 6_556 ?
Bi8 S5 S7 107.38(17) 6_556 6_556 ?
Bi8 S5 S7 107.38(17) 6_546 6_556 ?
La7 S5 S7 58.07(5) 1_445 6_556 ?
Sr7 S5 S7 58.07(5) 1_445 6_556 ?
Sr7 S5 S7 58.07(5) 1_455 6_556 ?
La7 S5 S7 58.07(5) 1_455 6_556 ?
Bi4 S6 La10 100.42(6) . . ?
Bi4 S6 Sr10 100.41(6) . 1_565 ?
La10 S6 Sr10 83.50(7) . 1_565 ?
Bi4 S6 La10 100.41(6) . 1_565 ?
La10 S6 La10 83.50(7) . 1_565 ?
Sr10 S6 La10 0.00(7) 1_565 1_565 ?
Bi4 S6 Sr8 108.89(7) . 1_565 ?
La10 S6 Sr8 150.66(9) . 1_565 ?
Sr10 S6 Sr8 89.72(4) 1_565 1_565 ?
La10 S6 Sr8 89.72(4) 1_565 1_565 ?
Bi4 S6 La8 108.89(7) . 1_565 ?
La10 S6 La8 150.66(9) . 1_565 ?
Sr10 S6 La8 89.72(4) 1_565 1_565 ?
La10 S6 La8 89.72(4) 1_565 1_565 ?
Sr8 S6 La8 0.00(6) 1_565 1_565 ?
Bi4 S6 La8 108.89(7) . . ?
La10 S6 La8 89.71(4) . . ?
Sr10 S6 La8 150.66(9) 1_565 . ?
La10 S6 La8 150.66(9) 1_565 . ?
Sr8 S6 La8 82.34(8) 1_565 . ?
La8 S6 La8 82.34(8) 1_565 . ?
Bi4 S6 Bi8 109.84(9) . 1_565 ?
La10 S6 Bi8 149.60(10) . 1_565 ?
Sr10 S6 Bi8 93.67(9) 1_565 1_565 ?
La10 S6 Bi8 93.67(9) 1_565 1_565 ?
Sr8 S6 Bi8 4.33(7) 1_565 1_565 ?
La8 S6 Bi8 4.33(7) 1_565 1_565 ?
La8 S6 Bi8 78.02(13) . 1_565 ?
Bi4 S6 Bi8 109.84(9) . . ?
La10 S6 Bi8 93.66(9) . . ?
Sr10 S6 Bi8 149.60(10) 1_565 . ?
La10 S6 Bi8 149.60(10) 1_565 . ?
Sr8 S6 Bi8 78.02(13) 1_565 . ?
La8 S6 Bi8 78.02(13) 1_565 . ?
La8 S6 Bi8 4.33(7) . . ?
Bi8 S6 Bi8 73.69(18) 1_565 . ?
Bi4 S6 Bi10 103.88(14) . . ?
La10 S6 Bi10 5.81(12) . . ?
Sr10 S6 Bi10 78.35(14) 1_565 . ?
La10 S6 Bi10 78.35(14) 1_565 . ?
Sr8 S6 Bi10 146.66(15) 1_565 . ?
La8 S6 Bi10 146.66(15) 1_565 . ?
La8 S6 Bi10 92.95(10) . . ?
Bi8 S6 Bi10 146.24(16) 1_565 . ?
Bi8 S6 Bi10 96.73(13) . . ?
Bi4 S6 Bi10 103.87(14) . 1_565 ?
La10 S6 Bi10 78.35(14) . 1_565 ?
Sr10 S6 Bi10 5.81(12) 1_565 1_565 ?
La10 S6 Bi10 5.81(12) 1_565 1_565 ?
Sr8 S6 Bi10 92.95(10) 1_565 1_565 ?
La8 S6 Bi10 92.95(10) 1_565 1_565 ?
La8 S6 Bi10 146.66(15) . 1_565 ?
Bi8 S6 Bi10 96.73(13) 1_565 1_565 ?
Bi8 S6 Bi10 146.24(16) . 1_565 ?
Bi10 S6 Bi10 73.1(2) . 1_565 ?
Bi3 S7 Bi10 94.8(2) . . ?
Bi3 S7 Bi10 94.8(2) . 1_545 ?
Bi10 S7 Bi10 85.49(18) . 1_545 ?
Bi3 S7 Sr7 101.41(6) . 6_546 ?
Bi10 S7 Sr7 163.8(2) . 6_546 ?
Bi10 S7 Sr7 93.84(8) 1_545 6_546 ?
Bi3 S7 La7 101.41(6) . 6_546 ?
Bi10 S7 La7 163.8(2) . 6_546 ?
Bi10 S7 La7 93.84(8) 1_545 6_546 ?
Sr7 S7 La7 0.00(3) 6_546 6_546 ?
Bi3 S7 Sr7 101.41(6) . 6_556 ?
Bi10 S7 Sr7 93.84(8) . 6_556 ?
Bi10 S7 Sr7 163.8(2) 1_545 6_556 ?
Sr7 S7 Sr7 82.31(6) 6_546 6_556 ?
La7 S7 Sr7 82.31(6) 6_546 6_556 ?
Bi3 S7 La7 101.41(6) . 6_556 ?
Bi10 S7 La7 93.84(8) . 6_556 ?
Bi10 S7 La7 163.8(2) 1_545 6_556 ?
Sr7 S7 La7 82.31(6) 6_546 6_556 ?
La7 S7 La7 82.31(6) 6_546 6_556 ?
Sr7 S7 La7 0.00(3) 6_556 6_556 ?
Bi3 S7 La10 103.58(7) . . ?
Bi10 S7 La10 8.9(2) . . ?
Bi10 S7 La10 84.08(12) 1_545 . ?
Sr7 S7 La10 155.01(9) 6_546 . ?
La7 S7 La10 155.01(9) 6_546 . ?
Sr7 S7 La10 92.77(2) 6_556 . ?
La7 S7 La10 92.77(2) 6_556 . ?
Bi3 S7 La10 103.58(7) . 1_545 ?
Bi10 S7 La10 84.08(12) . 1_545 ?
Bi10 S7 La10 8.9(2) 1_545 1_545 ?
Sr7 S7 La10 92.77(2) 6_546 1_545 ?
La7 S7 La10 92.77(2) 6_546 1_545 ?
Sr7 S7 La10 155.01(9) 6_556 1_545 ?
La7 S7 La10 155.01(9) 6_556 1_545 ?
La10 S7 La10 81.37(6) . 1_545 ?
Bi3 S7 Sr10 103.58(7) . 1_545 ?
Bi10 S7 Sr10 84.08(12) . 1_545 ?
Bi10 S7 Sr10 8.9(2) 1_545 1_545 ?
Sr7 S7 Sr10 92.77(2) 6_546 1_545 ?
La7 S7 Sr10 92.77(2) 6_546 1_545 ?
Sr7 S7 Sr10 155.01(9) 6_556 1_545 ?
La7 S7 Sr10 155.01(9) 6_556 1_545 ?
La10 S7 Sr10 81.37(6) . 1_545 ?
La10 S7 Sr10 0.00(3) 1_545 1_545 ?
Bi3 S7 S5 149.66(10) . 6_656 ?
Bi10 S7 S5 107.3(2) . 6_656 ?
Bi10 S7 S5 107.3(2) 1_545 6_656 ?
Sr7 S7 S5 57.47(5) 6_546 6_656 ?
La7 S7 S5 57.47(5) 6_546 6_656 ?
Sr7 S7 S5 57.47(5) 6_556 6_656 ?
La7 S7 S5 57.47(5) 6_556 6_656 ?
La10 S7 S5 99.30(7) . 6_656 ?
La10 S7 S5 99.30(7) 1_545 6_656 ?
Sr10 S7 S5 99.30(7) 1_545 6_656 ?
Bi10 S8 Bi9 102.80(12) . . ?
Bi10 S8 Bi9 102.80(12) . 1_565 ?
Bi9 S8 Bi9 90.96(8) . 1_565 ?
Bi10 S8 Bi3 98.10(11) . 1_565 ?
Bi9 S8 Bi3 159.04(11) . 1_565 ?
Bi9 S8 Bi3 85.81(2) 1_565 1_565 ?
Bi10 S8 Bi3 98.10(11) . . ?
Bi9 S8 Bi3 85.81(2) . . ?
Bi9 S8 Bi3 159.04(11) 1_565 . ?
Bi3 S8 Bi3 89.83(7) 1_565 . ?
Bi10 S8 La9 111.41(12) . . ?
Bi9 S8 La9 8.73(3) . . ?
Bi9 S8 La9 87.57(7) 1_565 . ?
Bi3 S8 La9 150.49(10) 1_565 . ?
Bi3 S8 La9 86.18(3) . . ?
Bi10 S8 Sr9 111.41(12) . 1_565 ?
Bi9 S8 Sr9 87.57(7) . 1_565 ?
Bi9 S8 Sr9 8.73(3) 1_565 1_565 ?
Bi3 S8 Sr9 86.18(3) 1_565 1_565 ?
Bi3 S8 Sr9 150.49(10) . 1_565 ?
La9 S8 Sr9 83.13(7) . 1_565 ?
Bi10 S8 La9 111.41(12) . 1_565 ?
Bi9 S8 La9 87.57(7) . 1_565 ?
Bi9 S8 La9 8.73(3) 1_565 1_565 ?
Bi3 S8 La9 86.18(3) 1_565 1_565 ?
Bi3 S8 La9 150.49(10) . 1_565 ?
La9 S8 La9 83.13(7) . 1_565 ?
Sr9 S8 La9 0.00(9) 1_565 1_565 ?
Bi10 S8 La10 0.59(14) . . ?
Bi9 S8 La10 102.40(8) . . ?
Bi9 S8 La10 102.40(8) 1_565 . ?
Bi3 S8 La10 98.52(6) 1_565 . ?
Bi3 S8 La10 98.52(6) . . ?
La9 S8 La10 110.99(7) . . ?
Sr9 S8 La10 110.99(7) 1_565 . ?
La9 S8 La10 110.99(7) 1_565 . ?
Bi3 S9 Bi3 93.31(7) 6_656 6_666 ?
Bi3 S9 Bi4 165.04(11) 6_656 . ?
Bi3 S9 Bi4 89.268(17) 6_666 . ?
Bi3 S9 Bi4 89.269(17) 6_656 1_545 ?
Bi3 S9 Bi4 165.04(11) 6_666 1_545 ?
Bi4 S9 Bi4 84.60(6) . 1_545 ?
Bi3 S9 La7 95.80(7) 6_656 . ?
Bi3 S9 La7 95.80(7) 6_666 . ?
Bi4 S9 La7 98.61(6) . . ?
Bi4 S9 La7 98.60(6) 1_545 . ?
Bi6 S10 Bi6 94.4(5) 1_565 . ?
Bi6 S10 Bi4 89.2(6) 1_565 . ?
Bi6 S10 Bi4 89.2(6) . . ?
Bi6 S10 Sr6 9.8(6) 1_565 1_565 ?
Bi6 S10 Sr6 91.6(3) . 1_565 ?
Bi4 S10 Sr6 98.60(6) . 1_565 ?
Bi6 S10 La6 9.8(6) 1_565 1_565 ?
Bi6 S10 La6 91.6(3) . 1_565 ?
Bi4 S10 La6 98.60(6) . 1_565 ?
Sr6 S10 La6 0.00(3) 1_565 1_565 ?
Bi6 S10 La6 91.6(3) 1_565 . ?
Bi6 S10 La6 9.8(6) . . ?
Bi4 S10 La6 98.60(6) . . ?
Sr6 S10 La6 87.41(6) 1_565 . ?
La6 S10 La6 87.41(6) 1_565 . ?
Bi6 S10 Sr7 88.0(2) 1_565 1_565 ?
Bi6 S10 Sr7 165.5(5) . 1_565 ?
Bi4 S10 Sr7 105.06(6) . 1_565 ?
Sr6 S10 Sr7 88.35(2) 1_565 1_565 ?
La6 S10 Sr7 88.35(2) 1_565 1_565 ?
La6 S10 Sr7 156.33(9) . 1_565 ?
Bi6 S10 La7 88.0(2) 1_565 1_565 ?
Bi6 S10 La7 165.5(5) . 1_565 ?
Bi4 S10 La7 105.06(6) . 1_565 ?
Sr6 S10 La7 88.35(2) 1_565 1_565 ?
La6 S10 La7 88.35(2) 1_565 1_565 ?
La6 S10 La7 156.33(9) . 1_565 ?
Sr7 S10 La7 0.00(2) 1_565 1_565 ?
Bi6 S10 La7 165.5(5) 1_565 . ?
Bi6 S10 La7 88.0(2) . . ?
Bi4 S10 La7 105.06(6) . . ?
Sr6 S10 La7 156.33(9) 1_565 . ?
La6 S10 La7 156.33(9) 1_565 . ?
La6 S10 La7 88.36(2) . . ?
Sr7 S10 La7 86.24(6) 1_565 . ?
La7 S10 La7 86.24(6) 1_565 . ?
Bi4 S11 Bi4 98.42(7) 1_545 . ?
Bi4 S11 Bi6 94.2(2) 1_545 . ?
Bi4 S11 Bi6 94.2(2) . . ?
Bi4 S11 Bi5 130.77(4) 1_545 . ?
Bi4 S11 Bi5 130.77(4) . . ?
Bi6 S11 Bi5 85.2(4) . . ?
Bi4 S11 La6 96.20(6) 1_545 . ?
Bi4 S11 La6 96.20(6) . . ?
Bi6 S11 La6 3.1(4) . . ?
Bi5 S11 La6 82.14(6) . . ?
Bi4 S11 La10 95.59(6) 1_545 . ?
Bi4 S11 La10 95.59(6) . . ?
Bi6 S11 La10 165.0(4) . . ?
Bi5 S11 La10 79.77(6) . . ?
La6 S11 La10 161.91(8) . . ?
Bi4 S11 Bi5' 138.69(19) 1_545 . ?
Bi4 S11 Bi5' 122.88(19) . . ?
Bi6 S11 Bi5' 84.6(4) . . ?
Bi5 S11 Bi5' 7.94(19) . . ?
La6 S11 Bi5' 81.50(13) . . ?
La10 S11 Bi5' 80.58(13) . . ?
Bi4 S11 Bi5' 122.88(19) 1_545 7 ?
Bi4 S11 Bi5' 138.69(19) . 7 ?
Bi6 S11 Bi5' 84.6(4) . 7 ?
Bi5 S11 Bi5' 7.94(19) . 7 ?
La6 S11 Bi5' 81.50(13) . 7 ?
La10 S11 Bi5' 80.58(13) . 7 ?
Bi5' S11 Bi5' 15.8(4) . 7 ?
Bi4 S11 Bi10 99.33(11) 1_545 . ?
Bi4 S11 Bi10 99.33(11) . . ?
Bi6 S11 Bi10 159.2(4) . . ?
Bi5 S11 Bi10 73.98(16) . . ?
La6 S11 Bi10 156.11(17) . . ?
La10 S11 Bi10 5.80(14) . . ?
Bi5' S11 Bi10 74.84(19) . . ?
Bi5' S11 Bi10 74.84(19) 7 . ?
Bi5' S12 Bi5' 21.1(6) 3_546 5_546 ?
Bi5' S12 Bi5' 106.5(2) 3_546 1_545 ?
Bi5' S12 Bi5' 94.3(3) 5_546 1_545 ?
Bi5' S12 Bi5' 94.3(3) 3_546 7 ?
Bi5' S12 Bi5' 106.5(2) 5_546 7 ?
Bi5' S12 Bi5' 69.6(5) 1_545 7 ?
Bi5' S12 Sr5 11.7(3) 3_546 5_546 ?
Bi5' S12 Sr5 11.7(3) 5_546 5_546 ?
Bi5' S12 Sr5 96.3(2) 1_545 5_546 ?
Bi5' S12 Sr5 96.3(2) 7 5_546 ?
Bi5' S12 Bi5 11.7(3) 3_546 5_546 ?
Bi5' S12 Bi5 11.7(3) 5_546 5_546 ?
Bi5' S12 Bi5 96.3(2) 1_545 5_546 ?
Bi5' S12 Bi5 96.3(2) 7 5_546 ?
Sr5 S12 Bi5 0.000(5) 5_546 5_546 ?
Bi5' S12 Sr5 113.2(3) 3_546 1_545 ?
Bi5' S12 Sr5 98.0(2) 5_546 1_545 ?
Bi5' S12 Sr5 12.0(3) 1_545 1_545 ?
Bi5' S12 Sr5 79.5(3) 7 1_545 ?
Sr5 S12 Sr5 102.21(6) 5_546 1_545 ?
Bi5 S12 Sr5 102.21(6) 5_546 1_545 ?
Bi5' S12 Bi5 113.2(3) 3_546 1_545 ?
Bi5' S12 Bi5 98.0(2) 5_546 1_545 ?
Bi5' S12 Bi5 12.0(3) 1_545 1_545 ?
Bi5' S12 Bi5 79.5(3) 7 1_545 ?
Sr5 S12 Bi5 102.21(6) 5_546 1_545 ?
Bi5 S12 Bi5 102.21(6) 5_546 1_545 ?
Sr5 S12 Bi5 0.00(3) 1_545 1_545 ?
Bi5' S12 Bi5 98.0(2) 3_546 . ?
Bi5' S12 Bi5 113.2(3) 5_546 . ?
Bi5' S12 Bi5 79.5(3) 1_545 . ?
Bi5' S12 Bi5 12.0(3) 7 . ?
Sr5 S12 Bi5 102.21(6) 5_546 . ?
Bi5 S12 Bi5 102.21(6) 5_546 . ?
Sr5 S12 Bi5 88.56(7) 1_545 . ?
Bi5 S12 Bi5 88.56(7) 1_545 . ?
Bi5' S12 Bi6 110.6(6) 3_546 1_545 ?
Bi5' S12 Bi6 95.7(6) 5_546 1_545 ?
Bi5' S12 Bi6 96.6(4) 1_545 1_545 ?
Bi5' S12 Bi6 154.4(6) 7 1_545 ?
Sr5 S12 Bi6 106.8(5) 5_546 1_545 ?
Bi5 S12 Bi6 106.8(5) 5_546 1_545 ?
Sr5 S12 Bi6 84.9(3) 1_545 1_545 ?
Bi5 S12 Bi6 84.9(3) 1_545 1_545 ?
Bi5 S12 Bi6 151.0(5) . 1_545 ?
Bi5' S12 Bi6 95.7(6) 3_546 . ?
Bi5' S12 Bi6 110.6(6) 5_546 . ?
Bi5' S12 Bi6 154.4(6) 1_545 . ?
Bi5' S12 Bi6 96.6(4) 7 . ?
Sr5 S12 Bi6 106.8(5) 5_546 . ?
Bi5 S12 Bi6 106.8(5) 5_546 . ?
Sr5 S12 Bi6 151.0(5) 1_545 . ?
Bi5 S12 Bi6 151.0(5) 1_545 . ?
Bi5 S12 Bi6 84.9(3) . . ?
Bi6 S12 Bi6 87.3(4) 1_545 . ?
Bi5' S12 La6 86.3(3) 3_546 . ?
Bi5' S12 La6 100.66(19) 5_546 . ?
Bi5' S12 La6 164.12(18) 1_545 . ?
Bi5' S12 La6 100.7(3) 7 . ?
Sr5 S12 La6 97.23(6) 5_546 . ?
Bi5 S12 La6 97.23(6) 5_546 . ?
Sr5 S12 La6 160.43(9) 1_545 . ?
Bi5 S12 La6 160.43(9) 1_545 . ?
Bi5 S12 La6 89.57(2) . . ?
Bi6 S12 La6 87.3(2) 1_545 . ?
Bi6 S12 La6 9.9(5) . . ?
Bi5' S12 Sr6 100.66(19) 3_546 1_545 ?
Bi5' S12 Sr6 86.3(3) 5_546 1_545 ?
Bi5' S12 Sr6 100.7(3) 1_545 1_545 ?
Bi5' S12 Sr6 164.12(18) 7 1_545 ?
Sr5 S12 Sr6 97.23(6) 5_546 1_545 ?
Bi5 S12 Sr6 97.23(6) 5_546 1_545 ?
Sr5 S12 Sr6 89.57(2) 1_545 1_545 ?
Bi5 S12 Sr6 89.57(2) 1_545 1_545 ?
Bi5 S12 Sr6 160.42(9) . 1_545 ?
Bi6 S12 Sr6 10.0(5) 1_545 1_545 ?
Bi6 S12 Sr6 87.3(2) . 1_545 ?
La6 S12 Sr6 85.72(6) . 1_545 ?
Bi5' S12 La6 100.66(19) 3_546 1_545 ?
Bi5' S12 La6 86.3(3) 5_546 1_545 ?
Bi5' S12 La6 100.7(3) 1_545 1_545 ?
Bi5' S12 La6 164.12(18) 7 1_545 ?
Sr5 S12 La6 97.23(6) 5_546 1_545 ?
Bi5 S12 La6 97.23(6) 5_546 1_545 ?
Sr5 S12 La6 89.57(2) 1_545 1_545 ?
Bi5 S12 La6 89.57(2) 1_545 1_545 ?
Bi5 S12 La6 160.42(9) . 1_545 ?
Bi6 S12 La6 10.0(5) 1_545 1_545 ?
Bi6 S12 La6 87.3(2) . 1_545 ?
La6 S12 La6 85.72(6) . 1_545 ?
Sr6 S12 La6 0.00(4) 1_545 1_545 ?
Bi9 S13 Bi5' 92.7(2) . 7 ?
Bi9 S13 Bi5' 92.7(2) . 1_545 ?
Bi5' S13 Bi5' 69.3(5) 7 1_545 ?
Bi9 S13 Bi5 98.80(7) . . ?
Bi5' S13 Bi5 12.1(3) 7 . ?
Bi5' S13 Bi5 79.6(3) 1_545 . ?
Bi9 S13 Sr5 98.80(7) . 1_545 ?
Bi5' S13 Sr5 79.6(3) 7 1_545 ?
Bi5' S13 Sr5 12.1(3) 1_545 1_545 ?
Bi5 S13 Sr5 89.08(7) . 1_545 ?
Bi9 S13 Bi5 98.80(7) . 1_545 ?
Bi5' S13 Bi5 79.6(3) 7 1_545 ?
Bi5' S13 Bi5 12.1(3) 1_545 1_545 ?
Bi5 S13 Bi5 89.08(7) . 1_545 ?
Sr5 S13 Bi5 0.00(3) 1_545 1_545 ?
Bi9 S13 Bi10 99.8(3) . 1_545 ?
Bi5' S13 Bi10 163.8(3) 7 1_545 ?
Bi5' S13 Bi10 99.7(3) 1_545 1_545 ?
Bi5 S13 Bi10 161.4(3) . 1_545 ?
Sr5 S13 Bi10 88.30(9) 1_545 1_545 ?
Bi5 S13 Bi10 88.30(9) 1_545 1_545 ?
Bi9 S13 Bi10 99.8(2) . . ?
Bi5' S13 Bi10 99.7(3) 7 . ?
Bi5' S13 Bi10 163.8(3) 1_545 . ?
Bi5 S13 Bi10 88.30(9) . . ?
Sr5 S13 Bi10 161.4(3) 1_545 . ?
Bi5 S13 Bi10 161.4(3) 1_545 . ?
Bi10 S13 Bi10 88.30(18) 1_545 . ?
Bi9 S13 Sr10 108.98(7) . 1_545 ?
Bi5' S13 Sr10 156.00(18) 7 1_545 ?
Bi5' S13 Sr10 98.7(3) 1_545 1_545 ?
Bi5 S13 Sr10 152.22(10) . 1_545 ?
Sr5 S13 Sr10 86.81(3) 1_545 1_545 ?
Bi5 S13 Sr10 86.81(3) 1_545 1_545 ?
Bi10 S13 Sr10 9.1(2) 1_545 1_545 ?
Bi10 S13 Sr10 86.93(12) . 1_545 ?
Bi9 S13 La10 108.98(7) . 1_545 ?
Bi5' S13 La10 156.00(18) 7 1_545 ?
Bi5' S13 La10 98.7(3) 1_545 1_545 ?
Bi5 S13 La10 152.22(10) . 1_545 ?
Sr5 S13 La10 86.81(3) 1_545 1_545 ?
Bi5 S13 La10 86.81(3) 1_545 1_545 ?
Bi10 S13 La10 9.1(2) 1_545 1_545 ?
Bi10 S13 La10 86.93(12) . 1_545 ?
Sr10 S13 La10 0.00(5) 1_545 1_545 ?
Bi9 S13 La10 108.98(7) . . ?
Bi5' S13 La10 98.7(3) 7 . ?
Bi5' S13 La10 156.00(18) 1_545 . ?
Bi5 S13 La10 86.81(3) . . ?
Sr5 S13 La10 152.22(10) 1_545 . ?
Bi5 S13 La10 152.22(10) 1_545 . ?
Bi10 S13 La10 86.93(12) 1_545 . ?
Bi10 S13 La10 9.1(2) . . ?
Sr10 S13 La10 84.18(7) 1_545 . ?
La10 S13 La10 84.18(7) 1_545 . ?
Bi9 S13 La9 2.31(4) . . ?
Bi5' S13 La9 90.8(2) 7 . ?
Bi5' S13 La9 90.8(2) 1_545 . ?
Bi5 S13 La9 97.17(6) . . ?
Sr5 S13 La9 97.17(6) 1_545 . ?
Bi5 S13 La9 97.17(6) 1_545 . ?
Bi10 S13 La9 101.5(2) 1_545 . ?
Bi10 S13 La9 101.5(2) . . ?
Sr10 S13 La9 110.60(7) 1_545 . ?
La10 S13 La9 110.60(7) 1_545 . ?
La10 S13 La9 110.60(7) . . ?
Bi9 S13 Bi5' 92.20(18) . . ?
Bi5' S13 Bi5' 13.5(3) 7 . ?
Bi5' S13 Bi5' 82.8(2) 1_545 . ?
Bi5 S13 Bi5' 7.23(17) . . ?
Sr5 S13 Bi5' 93.03(15) 1_545 . ?
Bi5 S13 Bi5' 93.03(15) 1_545 . ?
Bi10 S13 Bi5' 167.5(3) 1_545 . ?
Bi10 S13 Bi5' 86.49(16) . . ?
Sr10 S13 Bi5' 158.61(18) 1_545 . ?
La10 S13 Bi5' 158.61(18) 1_545 . ?
La10 S13 Bi5' 86.13(13) . . ?
La9 S13 Bi5' 90.66(17) . . ?
Bi5' S14 Bi5' 21.4(6) 5_546 3_546 ?
Bi5' S14 Sr5 11.8(3) 5_546 5_546 ?
Bi5' S14 Sr5 11.8(3) 3_546 5_546 ?
Bi5' S14 Bi5 11.8(3) 5_546 5_546 ?
Bi5' S14 Bi5 11.8(3) 3_546 5_546 ?
Sr5 S14 Bi5 0.00(4) 5_546 5_546 ?
Bi5' S14 Sr9 114.8(3) 5_546 5_546 ?
Bi5' S14 Sr9 99.1(2) 3_546 5_546 ?
Sr5 S14 Sr9 103.63(7) 5_546 5_546 ?
Bi5 S14 Sr9 103.63(7) 5_546 5_546 ?
Bi5' S14 La9 114.8(3) 5_546 5_546 ?
Bi5' S14 La9 99.1(2) 3_546 5_546 ?
Sr5 S14 La9 103.63(7) 5_546 5_546 ?
Bi5 S14 La9 103.63(7) 5_546 5_546 ?
Sr9 S14 La9 0.00(6) 5_546 5_546 ?
Bi5' S14 Sr9 99.1(2) 5_546 5_536 ?
Bi5' S14 Sr9 114.8(3) 3_546 5_536 ?
Sr5 S14 Sr9 103.63(7) 5_546 5_536 ?
Bi5 S14 Sr9 103.63(7) 5_546 5_536 ?
Sr9 S14 Sr9 88.81(7) 5_546 5_536 ?
La9 S14 Sr9 88.81(7) 5_546 5_536 ?
Bi5' S14 La9 99.1(2) 5_546 5_536 ?
Bi5' S14 La9 114.8(3) 3_546 5_536 ?
Sr5 S14 La9 103.63(7) 5_546 5_536 ?
Bi5 S14 La9 103.63(7) 5_546 5_536 ?
Sr9 S14 La9 88.81(7) 5_546 5_536 ?
La9 S14 La9 88.81(7) 5_546 5_536 ?
Sr9 S14 La9 0.00(6) 5_536 5_536 ?
Bi5' S14 Bi9 105.0(3) 5_546 5_546 ?
Bi5' S14 Bi9 90.0(2) 3_546 5_546 ?
Sr5 S14 Bi9 93.95(8) 5_546 5_546 ?
Bi5 S14 Bi9 93.95(8) 5_546 5_546 ?
Sr9 S14 Bi9 9.82(3) 5_546 5_546 ?
La9 S14 Bi9 9.82(3) 5_546 5_546 ?
Sr9 S14 Bi9 89.51(7) 5_536 5_546 ?
La9 S14 Bi9 89.51(7) 5_536 5_546 ?
Bi5' S14 Bi9 90.0(2) 5_546 5_536 ?
Bi5' S14 Bi9 105.0(3) 3_546 5_536 ?
Sr5 S14 Bi9 93.95(8) 5_546 5_536 ?
Bi5 S14 Bi9 93.95(8) 5_546 5_536 ?
Sr9 S14 Bi9 89.51(7) 5_546 5_536 ?
La9 S14 Bi9 89.51(7) 5_546 5_536 ?
Sr9 S14 Bi9 9.82(3) 5_536 5_536 ?
La9 S14 Bi9 9.82(3) 5_536 5_536 ?
Bi9 S14 Bi9 88.53(7) 5_546 5_536 ?
Bi5' S14 La6 84.2(3) 5_546 1_545 ?
Bi5' S14 La6 98.13(19) 3_546 1_545 ?
Sr5 S14 La6 94.99(6) 5_546 1_545 ?
Bi5 S14 La6 94.99(6) 5_546 1_545 ?
Sr9 S14 La6 160.69(10) 5_546 1_545 ?
La9 S14 La6 160.69(10) 5_546 1_545 ?
Sr9 S14 La6 91.76(3) 5_536 1_545 ?
La9 S14 La6 91.76(3) 5_536 1_545 ?
Bi9 S14 La6 170.40(10) 5_546 1_545 ?
Bi9 S14 La6 94.32(3) 5_536 1_545 ?
Bi5' S14 Sr6 84.2(3) 5_546 1_545 ?
Bi5' S14 Sr6 98.13(19) 3_546 1_545 ?
Sr5 S14 Sr6 94.99(6) 5_546 1_545 ?
Bi5 S14 Sr6 94.99(6) 5_546 1_545 ?
Sr9 S14 Sr6 160.69(10) 5_546 1_545 ?
La9 S14 Sr6 160.69(10) 5_546 1_545 ?
Sr9 S14 Sr6 91.76(3) 5_536 1_545 ?
La9 S14 Sr6 91.76(3) 5_536 1_545 ?
Bi9 S14 Sr6 170.40(10) 5_546 1_545 ?
Bi9 S14 Sr6 94.32(3) 5_536 1_545 ?
La6 S14 Sr6 0.00(5) 1_545 1_545 ?
Bi5' S14 La6 98.13(19) 5_546 . ?
Bi5' S14 La6 84.2(3) 3_546 . ?
Sr5 S14 La6 94.99(6) 5_546 . ?
Bi5 S14 La6 94.99(6) 5_546 . ?
Sr9 S14 La6 91.76(3) 5_546 . ?
La9 S14 La6 91.76(3) 5_546 . ?
Sr9 S14 La6 160.69(10) 5_536 . ?
La9 S14 La6 160.69(10) 5_536 . ?
Bi9 S14 La6 94.32(3) 5_546 . ?
Bi9 S14 La6 170.40(10) 5_536 . ?
La6 S14 La6 81.44(6) 1_545 . ?
Sr6 S14 La6 81.44(6) 1_545 . ?
Bi5' S14 S12 50.85(19) 5_546 . ?
Bi5' S14 S12 50.85(18) 3_546 . ?
Sr5 S14 S12 55.05(6) 5_546 . ?
Bi5 S14 S12 55.05(6) 5_546 . ?
Sr9 S14 S12 133.46(5) 5_546 . ?
La9 S14 S12 133.46(5) 5_546 . ?
Sr9 S14 S12 133.46(5) 5_536 . ?
La9 S14 S12 133.46(5) 5_536 . ?
Bi9 S14 S12 128.59(6) 5_546 . ?
Bi9 S14 S12 128.59(6) 5_536 . ?
La6 S14 S12 55.44(5) 1_545 . ?
Sr6 S14 S12 55.44(5) 1_545 . ?
La6 S14 S12 55.44(5) . . ?
Bi5' S14 Bi6 95.9(3) 5_546 . ?
Bi5' S14 Bi6 83.6(4) 3_546 . ?
Sr5 S14 Bi6 93.9(3) 5_546 . ?
Bi5 S14 Bi6 93.9(3) 5_546 . ?
Sr9 S14 Bi6 97.4(3) 5_546 . ?
La9 S14 Bi6 97.4(3) 5_546 . ?
Sr9 S14 Bi6 159.6(2) 5_536 . ?
La9 S14 Bi6 159.6(2) 5_536 . ?
Bi9 S14 Bi6 99.9(3) 5_546 . ?
Bi9 S14 Bi6 168.1(2) 5_536 . ?
La6 S14 Bi6 76.0(3) 1_545 . ?
Sr6 S14 Bi6 76.0(3) 1_545 . ?
La6 S14 Bi6 5.6(3) . . ?
S12 S14 Bi6 51.1(3) . . ?

loop_
_geom_bond_atom_site_label_1
_geom_bond_atom_site_label_2
_geom_bond_distance
_geom_bond_site_symmetry_2
_geom_bond_publ_flag
Bi1 S2 2.553(2) . ?
Bi1 S1 2.8078(17) . ?
Bi1 S1 2.8078(17) 1_545 ?
Bi1 S3 2.8602(17) 1_545 ?
Bi1 S3 2.8602(17) . ?
Bi1 S3 3.368(3) 5_446 ?
Bi1 Sr8 4.272(2) 6_546 ?
Bi1 Sr8 4.272(2) 6_556 ?
Bi2 S5 2.650(2) . ?
Bi2 S4 2.6562(17) 1_445 ?
Bi2 S4 2.6562(17) 1_455 ?
Bi2 S1 2.971(3) 5_446 ?
Bi2 S3 2.9990(18) . ?
Bi2 S3 2.9991(18) 1_545 ?
Bi3 S7 2.594(2) . ?
Bi3 S9 2.7788(17) 6_546 ?
Bi3 S9 2.7788(17) 6_556 ?
Bi3 S8 2.8622(17) . ?
Bi3 S8 2.8623(17) 1_545 ?
Bi3 S2 3.082(2) . ?
Bi3 Bi9 3.8782(13) . ?
Bi3 La9 4.0386(13) . ?
Bi4 S11 2.6692(15) . ?
Bi4 S11 2.6692(15) 1_565 ?
Bi4 S6 2.715(2) . ?
Bi4 S10 2.907(2) . ?
Bi4 S9 3.0027(19) 1_565 ?
Bi4 S9 3.0027(18) . ?
Bi5 Bi5' 0.612(14) . ?
Bi5 Bi5' 0.612(14) 7 ?
Bi5 S14 2.821(3) 5_546 ?
Bi5 S12 2.849(2) 5_546 ?
Bi5 S13 2.8809(18) 1_565 ?
Bi5 S13 2.8810(18) . ?
Bi5 S12 2.8945(17) 1_565 ?
Bi5 S12 2.8945(17) . ?
Bi5 S11 3.037(2) . ?
Bi5 Bi5' 3.588(12) 7_565 ?
Bi5 Bi5' 3.588(12) 1_545 ?
Bi5 Sr5 4.0417(2) 1_565 ?
Bi5 Sr5 4.04170(19) 1_545 ?
Bi5 La10 4.0526(11) . ?
Bi5' Bi5' 0.95(2) 7 ?
Bi5' S14 2.559(9) 5_546 ?
Bi5' S12 2.590(8) 5_546 ?
Bi5' S12 2.710(8) 1_565 ?
Bi5' S13 2.718(8) 1_565 ?
Bi5' Bi5' 3.09(2) 7_565 ?
Bi5' S12 3.344(12) . ?
Bi5' S13 3.351(12) . ?
Bi5' S11 3.453(12) . ?
Bi5' Sr5 3.588(11) 1_565 ?
Bi5' Bi5 3.588(11) 1_565 ?
Bi5' La6 3.814(13) 5_556 ?
Bi5' Sr6 3.814(13) 5_556 ?
Bi5' Bi9 3.863(9) 1_565 ?
La6 Bi6 0.51(3) . ?
La6 S10 2.9247(17) . ?
La6 S10 2.9247(17) 1_545 ?
La6 S4 2.967(3) . ?
La6 S12 2.9710(18) . ?
La6 S12 2.9710(18) 1_565 ?
La6 S14 3.098(2) . ?
La6 S14 3.098(2) 1_565 ?
La6 S11 3.249(3) . ?
La6 Bi5' 3.814(13) 5_556 ?
La6 Bi5' 3.814(13) 3_546 ?
La6 Sr6 4.0417(2) 1_565 ?
La6 Sr6 4.0417(2) 1_545 ?
La6 La6 4.0417(2) 1_565 ?
La6 La6 4.0417(2) 1_545 ?
Bi6 S10 2.754(12) . ?
Bi6 S10 2.754(12) 1_545 ?
Bi6 S11 2.76(3) . ?
Bi6 S12 2.929(11) 1_565 ?
Bi6 S12 2.929(11) . ?
Bi6 S4 3.28(2) . ?
Bi6 S14 3.50(2) . ?
Bi6 S14 3.50(2) 1_565 ?
Bi6 La7 3.970(16) . ?
Bi6 Sr6 4.074(3) 1_565 ?
Bi6 Sr6 4.074(3) 1_545 ?
La7 S10 2.9565(17) 1_545 ?
La7 S10 2.9565(17) . ?
La7 S5 3.0509(18) 1_665 ?
La7 S5 3.0509(18) 1_655 ?
La7 S7 3.0707(18) 6_656 ?
La7 S7 3.0707(18) 6_666 ?
La7 S9 3.135(3) . ?
La7 S4 3.278(3) . ?
La7 La7 4.04170(19) 1_545 ?
La7 Sr7 4.0417(2) 1_565 ?
La7 Sr7 4.04170(19) 1_545 ?
La7 La7 4.0417(2) 1_565 ?
La7 Sr8 4.3787(13) 6_656 ?
La8 Bi8 0.386(7) . ?
La8 S2 2.903(2) 6_666 ?
La8 S2 2.903(2) 6_656 ?
La8 S5 3.0314(19) 6_656 ?
La8 S5 3.0314(19) 6_666 ?
La8 S6 3.070(3) . ?
La8 S6 3.070(3) 1_545 ?
La8 S3 3.105(4) 6_656 ?
La8 Sr8 4.0417(2) 1_565 ?
La8 La8 4.0417(2) 1_565 ?
La8 La8 4.0417(2) 1_545 ?
La8 Sr8 4.0417(2) 1_545 ?
La8 Bi8 4.0601(7) 1_545 ?
La8 Bi8 4.0601(7) 1_565 ?
La8 Sr7 4.3787(13) 6_556 ?
Bi8 S3 2.728(9) 6_656 ?
Bi8 S2 2.793(3) 6_666 ?
Bi8 S2 2.793(3) 6_656 ?
Bi8 S5 3.034(3) 6_656 ?
Bi8 S5 3.034(3) 6_666 ?
Bi8 S6 3.370(7) . ?
Bi8 S6 3.370(7) 1_545 ?
Bi8 La8 4.0601(7) 1_565 ?
Bi8 Sr8 4.0601(7) 1_565 ?
Bi8 Sr8 4.0601(7) 1_545 ?
Bi8 La8 4.0601(7) 1_545 ?
La9 Bi9 0.4948(14) . ?
La9 S14 2.8880(19) 5_546 ?
La9 S14 2.8880(19) 5_536 ?
La9 S1 3.033(2) 1_545 ?
La9 S1 3.033(2) . ?
La9 S8 3.046(2) 1_545 ?
La9 S8 3.046(2) . ?
La9 S13 3.100(3) . ?
La9 S4 3.507(4) 5_546 ?
La9 Sr9 4.0417(2) 1_545 ?
La9 Sr9 4.0417(2) 1_565 ?
La9 La9 4.0417(2) 1_545 ?
La9 La9 4.0417(2) 1_565 ?
La9 Sr6 4.2996(16) 5_546 ?
Bi9 S13 2.618(3) . ?
Bi9 S8 2.8341(19) 1_545 ?
Bi9 S8 2.8342(19) . ?
Bi9 S14 2.8952(19) 5_546 ?
Bi9 S14 2.8952(19) 5_536 ?
Bi9 S1 3.371(3) 1_545 ?
Bi9 S1 3.371(3) . ?
Bi9 Bi5' 3.863(9) 7 ?
Bi9 Bi5' 3.863(9) 1_545 ?
Bi9 Sr9 4.0719(3) 1_565 ?
Bi9 Sr9 4.0719(3) 1_545 ?
Bi9 Sr5 4.1791(17) 1_545 ?
La10 Bi10 0.485(11) . ?
La10 S13 3.0149(19) . ?
La10 S13 3.0149(19) 1_565 ?
La10 S6 3.035(2) 1_545 ?
La10 S6 3.035(2) . ?
La10 S8 3.055(3) . ?
La10 S7 3.0998(19) 1_565 ?
La10 S7 3.0999(19) . ?
La10 S11 3.276(3) . ?
La10 Sr10 4.0417(2) 1_565 ?
La10 La10 4.04170(19) 1_545 ?
La10 La10 4.0417(2) 1_565 ?
La10 Sr10 4.04170(19) 1_545 ?
Bi10 S8 2.571(13) . ?
Bi10 S13 2.901(5) . ?
Bi10 S13 2.901(5) 1_565 ?
Bi10 S7 2.977(5) 1_565 ?
Bi10 S7 2.977(5) . ?
Bi10 S6 3.394(10) 1_545 ?
Bi10 S6 3.394(10) . ?
Bi10 S11 3.614(10) . ?
Bi10 Sr10 4.0707(13) 1_545 ?
Bi10 Sr10 4.0707(13) 1_565 ?
S1 Bi1 2.8078(17) 1_565 ?
S1 Bi2 2.971(3) 5_446 ?
S1 Sr9 3.033(2) 1_565 ?
S1 La9 3.033(2) 1_565 ?
S1 Bi9 3.372(3) 1_565 ?
S2 Bi8 2.793(3) 6_546 ?
S2 Bi8 2.793(3) 6_556 ?
S2 La8 2.904(2) 6_546 ?
S2 Sr8 2.904(2) 6_546 ?
S2 La8 2.904(2) 6_556 ?
S2 Sr8 2.904(2) 6_556 ?
S3 Bi8 2.728(9) 6_556 ?
S3 Bi1 2.8602(17) 1_565 ?
S3 Bi2 2.9990(18) 1_565 ?
S3 Sr8 3.105(4) 6_556 ?
S3 La8 3.105(4) 6_556 ?
S3 Bi1 3.368(3) 5_446 ?
S4 Bi2 2.6563(17) 1_665 ?
S4 Bi2 2.6563(17) 1_655 ?
S4 Sr9 3.507(4) 5_546 ?
S4 La9 3.507(4) 5_546 ?
S5 Sr8 3.0314(19) 6_556 ?
S5 La8 3.0314(19) 6_556 ?
S5 Sr8 3.0314(19) 6_546 ?
S5 La8 3.0314(19) 6_546 ?
S5 Bi8 3.034(3) 6_556 ?
S5 Bi8 3.034(3) 6_546 ?
S5 La7 3.0509(18) 1_445 ?
S5 Sr7 3.0509(18) 1_445 ?
S5 Sr7 3.0509(18) 1_455 ?
S5 La7 3.0509(18) 1_455 ?
S5 S7 3.265(3) 6_556 ?
S6 Sr10 3.035(2) 1_565 ?
S6 La10 3.035(2) 1_565 ?
S6 Sr8 3.070(3) 1_565 ?
S6 La8 3.070(3) 1_565 ?
S6 Bi8 3.370(7) 1_565 ?
S6 Bi10 3.394(10) 1_565 ?
S7 Bi10 2.977(5) 1_545 ?
S7 Sr7 3.0708(18) 6_546 ?
S7 La7 3.0708(18) 6_546 ?
S7 Sr7 3.0708(18) 6_556 ?
S7 La7 3.0708(18) 6_556 ?
S7 La10 3.1000(19) 1_545 ?
S7 Sr10 3.1000(19) 1_545 ?
S7 S5 3.265(3) 6_656 ?
S8 Bi9 2.8342(19) 1_565 ?
S8 Bi3 2.8622(17) 1_565 ?
S8 Sr9 3.046(2) 1_565 ?
S8 La9 3.046(2) 1_565 ?
S9 Bi3 2.7788(17) 6_656 ?
S9 Bi3 2.7788(17) 6_666 ?
S9 Bi4 3.0027(18) 1_545 ?
S10 Bi6 2.754(12) 1_565 ?
S10 Sr6 2.9247(17) 1_565 ?
S10 La6 2.9247(17) 1_565 ?
S10 Sr7 2.9565(17) 1_565 ?
S10 La7 2.9565(17) 1_565 ?
S11 Bi4 2.6691(15) 1_545 ?
S11 Bi5' 3.453(12) 7 ?
S12 Bi5' 2.590(8) 3_546 ?
S12 Bi5' 2.590(8) 5_546 ?
S12 Bi5' 2.710(8) 1_545 ?
S12 Bi5' 2.710(8) 7 ?
S12 Sr5 2.849(2) 5_546 ?
S12 Bi5 2.849(2) 5_546 ?
S12 Sr5 2.8945(17) 1_545 ?
S12 Bi5 2.8945(17) 1_545 ?
S12 Bi6 2.929(11) 1_545 ?
S12 Sr6 2.9711(18) 1_545 ?
S12 La6 2.9711(18) 1_545 ?
S13 Bi5' 2.718(8) 7 ?
S13 Bi5' 2.718(8) 1_545 ?
S13 Sr5 2.8811(18) 1_545 ?
S13 Bi5 2.8811(18) 1_545 ?
S13 Bi10 2.901(5) 1_545 ?
S13 Sr10 3.0148(19) 1_545 ?
S13 La10 3.0148(19) 1_545 ?
S14 Bi5' 2.559(8) 5_546 ?
S14 Bi5' 2.559(8) 3_546 ?
S14 Sr5 2.821(3) 5_546 ?
S14 Bi5 2.821(3) 5_546 ?
S14 Sr9 2.8880(19) 5_546 ?
S14 La9 2.8880(19) 5_546 ?
S14 Sr9 2.8880(19) 5_536 ?
S14 La9 2.8880(19) 5_536 ?
S14 Bi9 2.8952(19) 5_546 ?
S14 Bi9 2.8952(19) 5_536 ?
S14 La6 3.098(2) 1_545 ?
S14 Sr6 3.098(2) 1_545 ?
